data_7025710
loop_
_publ_author_name
'Liu, Tian-Fu'
'Stamatatos, Theocharis C.'
'Abboud, Khalil A.'
'Christou, George'

_publ_section_title
;
 An alcoholysis route to a Cu16 cluster, and the influence of the alcohol.
;
_journal_issue 15
_journal_name_full 'Dalton transactions (Cambridge, England : 2003)'
_journal_page_first 3554
_journal_page_last 3556
_journal_paper_doi 10.1039/c002925b
_journal_volume 39
_journal_year 2010
_chemical_formula_moiety 'C96 H194 Cu16 O41'
_chemical_formula_sum 'C96 H194 Cu16 O41'
_chemical_formula_weight 3021.29
_chemical_name_systematic
;
?
;
_space_group_IT_number 2
_symmetry_cell_setting triclinic
_symmetry_space_group_name_Hall '-P 1'
_symmetry_space_group_name_H-M 'P -1'
_atom_sites_solution_hydrogens geom
_atom_sites_solution_primary direct
_atom_sites_solution_secondary difmap
_audit_creation_method SHELXL-97
_audit_update_record
;
2008-03-25 # Formatted by publCIF
;
_cell_angle_alpha 98.4020(10)
_cell_angle_beta 93.5150(10)
_cell_angle_gamma 108.185(1)
_cell_formula_units_Z 2
_cell_length_a 15.2832(10)
_cell_length_b 18.7974(13)
_cell_length_c 25.7722(17)
_cell_measurement_reflns_used 132
_cell_measurement_temperature 173(2)
_cell_measurement_theta_max 28.0
_cell_measurement_theta_min 2.0
_cell_volume 6913.5(8)
_computing_cell_refinement 'Bruker SMART v5.624 & SAINT 6.36a (Bruker 1998)'
_computing_data_collection 'Bruker SMART v5.624 (Bruker 1998)'
_computing_data_reduction 'Bruker SHELXTL v6.14 (Bruker 2000)'
_computing_molecular_graphics 'Bruker SHELXTL v6.14'
_computing_publication_material 'Bruker SHELXTL v6.14'
_computing_structure_refinement 'Bruker SHELXTL v6.14'
_computing_structure_solution 'Bruker SHELXTL v6.14'
_diffrn_ambient_temperature 173(2)
_diffrn_measured_fraction_theta_full 0.978
_diffrn_measured_fraction_theta_max 0.978
_diffrn_measurement_device_type 'SMART CCD area detector'
_diffrn_measurement_method '\w scans'
_diffrn_radiation_monochromator graphite
_diffrn_radiation_source 'fine-focus sealed tube'
_diffrn_radiation_type MoK\a
_diffrn_radiation_wavelength 0.71073
_diffrn_reflns_av_R_equivalents 0.0442
_diffrn_reflns_av_sigmaI/netI 0.1027
_diffrn_reflns_limit_h_max 19
_diffrn_reflns_limit_h_min -18
_diffrn_reflns_limit_k_max 24
_diffrn_reflns_limit_k_min -24
_diffrn_reflns_limit_l_max 21
_diffrn_reflns_limit_l_min -33
_diffrn_reflns_number 47344
_diffrn_reflns_theta_full 27.50
_diffrn_reflns_theta_max 27.50
_diffrn_reflns_theta_min 1.51
_diffrn_standards_decay_% 1
_diffrn_standards_number 0
_exptl_absorpt_coefficient_mu 2.474
_exptl_absorpt_correction_T_max 0.8266
_exptl_absorpt_correction_T_min 0.5240
_exptl_absorpt_correction_type integration
_exptl_absorpt_process_details 'based on measured indexed crystal faces, Bruker SHELXTL v6.12 (Bruker 1998)'
_exptl_crystal_colour green
_exptl_crystal_density_diffrn 1.451
_exptl_crystal_density_method 'not measured'
_exptl_crystal_description needle
_exptl_crystal_F_000 3208
_exptl_crystal_size_max 0.30
_exptl_crystal_size_mid 0.09
_exptl_crystal_size_min 0.08
_refine_diff_density_max 2.682
_refine_diff_density_min -1.837
_refine_diff_density_rms 0.114
_refine_ls_extinction_method none
_refine_ls_goodness_of_fit_ref 0.905
_refine_ls_hydrogen_treatment mixed
_refine_ls_matrix_type full
_refine_ls_number_parameters 1344
_refine_ls_number_reflns 31050
_refine_ls_number_restraints 15
_refine_ls_restrained_S_all 0.906
_refine_ls_R_factor_all 0.1149
_refine_ls_R_factor_gt 0.0592
_refine_ls_shift/su_max 0.007
_refine_ls_shift/su_mean 0.000
_refine_ls_structure_factor_coef Fsqd
_refine_ls_weighting_details 'calc w=1/[\s^2^(Fo^2^)+(0.0830P)^2^] where P=(Fo^2^+2Fc^2^)/3'
_refine_ls_weighting_scheme calc
_refine_ls_wR_factor_gt 0.1452
_refine_ls_wR_factor_ref 0.1619
_reflns_number_gt 16699
_reflns_number_total 31050
_reflns_threshold_expression I>2\s(I)
_cod_data_source_file c002925b.txt
_cod_data_source_block liu1
_cod_depositor_comments
;
The following automatic conversions were performed:

'_symmetry_cell_setting' value 'Triclinic' changed to 'triclinic'
according to /home/saulius/struct/CIF-dictionaries/cif_core.dic
dictionary named 'cif_core.dic' version 2.4.2 from 2011-04-26.

Automatic conversion script
Id: cif_fix_values 1891 2012-01-12 08:04:46Z andrius 
;
_cod_original_sg_symbol_H-M P-1
_cod_database_code 7025710

loop_
_symmetry_equiv_pos_as_xyz
'x, y, z'
'-x, -y, -z'

loop_
_atom_site_label
_atom_site_type_symbol
_atom_site_fract_x
_atom_site_fract_y
_atom_site_fract_z
_atom_site_U_iso_or_equiv
_atom_site_adp_type
_atom_site_occupancy
_atom_site_symmetry_multiplicity
_atom_site_calc_flag
_atom_site_refinement_flags
_atom_site_disorder_assembly
_atom_site_disorder_group
Cu1 Cu 0.77250(5) 0.72872(4) 0.19526(3) 0.04247(19) Uani 1 1 d . . .
Cu2 Cu 0.77119(6) 0.60195(4) 0.24967(3) 0.0448(2) Uani 1 1 d . . .
Cu3 Cu 0.93330(5) 0.86256(4) 0.29563(3) 0.03530(17) Uani 1 1 d . . .
Cu4 Cu 0.91649(5) 0.72876(4) 0.36074(3) 0.03130(16) Uani 1 1 d . . .
Cu5 Cu 0.54721(5) 0.69432(4) 0.18250(4) 0.0515(2) Uani 1 1 d . . .
Cu6 Cu 0.53815(5) 0.55468(4) 0.24459(3) 0.0439(2) Uani 1 1 d . . .
Cu7 Cu 0.72332(5) 0.85117(4) 0.24743(3) 0.04096(19) Uani 1 1 d . . .
Cu8 Cu 0.70239(4) 0.61988(4) 0.34809(3) 0.03237(16) Uani 1 1 d . . .
Cu9 Cu 0.91093(5) 0.87047(4) 0.18457(3) 0.03838(18) Uani 1 1 d . . .
Cu10 Cu 0.88215(4) 0.56598(4) 0.33190(3) 0.03009(16) Uani 1 1 d . . .
Cu11 Cu 0.67398(5) 0.77966(4) 0.11727(3) 0.04192(19) Uani 1 1 d . . .
Cu12 Cu 0.65036(5) 0.45666(4) 0.26499(3) 0.03447(17) Uani 1 1 d . . .
Cu13 Cu 0.74005(5) 0.97211(4) 0.18898(3) 0.04059(19) Uani 1 1 d . N .
Cu14 Cu 0.69188(4) 0.50802(4) 0.41446(3) 0.03107(16) Uani 1 1 d . . .
Cu15 Cu 0.81890(5) 0.92130(4) 0.09278(3) 0.03984(19) Uani 1 1 d . N .
Cu16 Cu 0.76607(4) 0.40393(3) 0.34518(3) 0.02931(15) Uani 1 1 d . . .
O1 O 0.8356(3) 0.8266(2) 0.23802(15) 0.0413(10) Uani 1 1 d . . .
O2 O 0.8198(2) 0.64087(19) 0.32190(14) 0.0310(8) Uani 1 1 d . . .
O3 O 0.6704(3) 0.7669(2) 0.19056(15) 0.0413(10) Uani 1 1 d . . .
O4 O 0.6580(3) 0.5633(2) 0.27845(15) 0.0430(10) Uani 1 1 d . . .
O5 O 0.8106(3) 0.8113(2) 0.12785(14) 0.0391(10) Uani 1 1 d . . .
H5 H 0.8309 0.7911 0.1098 0.059 Uiso 1 1 d R . .
O6 O 0.7849(2) 0.48717(19) 0.28308(14) 0.0314(8) Uani 1 1 d . . .
H6 H 0.8057 0.4584 0.2582 0.047 Uiso 1 1 d R . .
O7 O 0.8601(3) 0.8026(2) 0.34192(15) 0.0388(9) Uani 1 1 d . . .
H7 H 0.8809 0.8357 0.3740 0.058 Uiso 1 1 d R . .
O8 O 0.5575(3) 0.6577(2) 0.24487(18) 0.0589(13) Uani 1 1 d . . .
H8 H 0.6286 0.6731 0.2587 0.088 Uiso 1 1 d R . .
O9 O 0.8906(5) 0.7123(4) 0.1883(4) 0.154(4) Uani 1 1 d . . .
O10 O 0.9024(5) 0.6312(5) 0.2289(3) 0.138(3) Uani 1 1 d . . .
O11 O 0.7017(4) 0.6386(3) 0.14369(19) 0.0710(16) Uani 1 1 d . . .
O12 O 0.7167(4) 0.5451(2) 0.17931(18) 0.0805(18) Uani 1 1 d . . .
O13 O 1.0409(3) 0.9010(2) 0.34963(17) 0.0572(13) Uani 1 1 d . . .
O14 O 1.0222(3) 0.8110(2) 0.39975(16) 0.0467(11) Uani 1 1 d . . .
O15 O 0.4217(3) 0.6217(3) 0.1596(2) 0.0659(14) Uani 1 1 d . . .
O16 O 0.4169(3) 0.5249(3) 0.2018(2) 0.0684(15) Uani 1 1 d . . .
O17 O 0.9969(3) 0.9203(2) 0.24661(15) 0.0464(11) Uani 1 1 d . . .
O18 O 0.9636(2) 0.6521(2) 0.37909(15) 0.0357(9) Uani 1 1 d . . .
O19 O 0.5450(3) 0.7372(3) 0.1168(2) 0.0678(14) Uani 1 1 d . . .
O20 O 0.5245(3) 0.4472(3) 0.24595(19) 0.0569(12) Uani 1 1 d . . .
O21 O 0.7931(3) 1.0339(2) 0.25590(16) 0.0480(11) Uani 1 1 d . . .
O22 O 0.7930(3) 0.9411(2) 0.30084(16) 0.0527(12) Uani 1 1 d . . .
O23 O 0.6158(3) 0.9610(2) 0.20474(17) 0.0519(12) Uani 1 1 d . . .
O24 O 0.6056(3) 0.8705(3) 0.25334(18) 0.0552(12) Uani 1 1 d . . .
O25 O 0.7596(3) 0.6846(2) 0.41555(15) 0.0401(10) Uani 1 1 d . . .
O26 O 0.7479(3) 0.5973(2) 0.46757(15) 0.0374(9) Uani 1 1 d . . .
O27 O 0.5789(3) 0.5984(2) 0.36922(17) 0.0461(11) Uani 1 1 d . . .
O28 O 0.5697(3) 0.5130(2) 0.42206(16) 0.0410(10) Uani 1 1 d . . .
O29 O 1.0025(3) 0.8877(2) 0.13399(16) 0.0446(10) Uani 1 1 d . . .
O30 O 0.9413(3) 0.9363(2) 0.07156(16) 0.0463(11) Uani 1 1 d . . .
O31 O 0.6737(3) 0.7625(2) 0.04091(16) 0.0484(11) Uani 1 1 d . . .
O32 O 0.7673(3) 0.8711(2) 0.02185(16) 0.0540(12) Uani 1 1 d . . .
O33 O 0.8583(3) 0.9761(2) 0.16457(15) 0.0390(10) Uani 1 1 d . . .
O34 O 0.7002(3) 0.9158(2) 0.11854(16) 0.0437(10) Uani 1 1 d . . .
O35 O 0.9685(2) 0.5094(2) 0.32623(15) 0.0355(9) Uani 1 1 d . . .
O36 O 0.8857(2) 0.3919(2) 0.33733(15) 0.0347(9) Uani 1 1 d . . .
O37 O 0.6428(3) 0.3545(2) 0.23286(16) 0.0436(10) Uani 1 1 d . . .
O38 O 0.7115(3) 0.3111(2) 0.29491(17) 0.0420(10) Uani 1 1 d . . .
O39 O 0.8074(2) 0.49174(19) 0.40200(14) 0.0299(8) Uani 1 1 d . . .
O40 O 0.6499(2) 0.4194(2) 0.36009(15) 0.0352(9) Uani 1 1 d . . .
C1 C 0.6904(4) 0.5702(3) 0.1419(3) 0.0456(16) Uani 1 1 d . A .
C2 C 0.6422(5) 0.5162(4) 0.0906(3) 0.062(2) Uani 1 1 d . . .
C3 C 0.6526(15) 0.4345(12) 0.0921(8) 0.086(7) Uiso 0.50 1 d P A 1
H3A H 0.7182 0.4385 0.0928 0.129 Uiso 0.50 1 calc PR A 1
H3B H 0.6175 0.3987 0.0606 0.129 Uiso 0.50 1 calc PR A 1
H3C H 0.6286 0.4161 0.1238 0.129 Uiso 0.50 1 calc PR A 1
C4 C 0.6833(13) 0.5463(11) 0.0434(7) 0.076(5) Uiso 0.50 1 d P A 1
H4A H 0.6776 0.5967 0.0429 0.114 Uiso 0.50 1 calc PR A 1
H4B H 0.6502 0.5116 0.0111 0.114 Uiso 0.50 1 calc PR A 1
H4C H 0.7490 0.5503 0.0457 0.114 Uiso 0.50 1 calc PR A 1
C5 C 0.5382(9) 0.5115(8) 0.0870(6) 0.050(3) Uiso 0.50 1 d P A 1
H5A H 0.5335 0.5619 0.0852 0.075 Uiso 0.50 1 calc PR A 1
H5B H 0.5115 0.4939 0.1183 0.075 Uiso 0.50 1 calc PR A 1
H5C H 0.5043 0.4757 0.0552 0.075 Uiso 0.50 1 calc PR A 1
C3' C 0.6169(14) 0.4344(11) 0.0974(7) 0.070(5) Uiso 0.50 1 d P A 2
H3'A H 0.5534 0.4171 0.1067 0.104 Uiso 0.50 1 calc PR A 2
H3'B H 0.6596 0.4297 0.1257 0.104 Uiso 0.50 1 calc PR A 2
H3'C H 0.6213 0.4032 0.0644 0.104 Uiso 0.50 1 calc PR A 2
C4' C 0.7128(14) 0.5282(12) 0.0512(9) 0.093(7) Uiso 0.50 1 d P A 2
H4'A H 0.7231 0.5782 0.0410 0.140 Uiso 0.50 1 calc PR A 2
H4'B H 0.6897 0.4885 0.0198 0.140 Uiso 0.50 1 calc PR A 2
H4'C H 0.7714 0.5258 0.0672 0.140 Uiso 0.50 1 calc PR A 2
C5' C 0.5594(17) 0.5364(14) 0.0688(10) 0.132(10) Uiso 0.50 1 d P A 2
H5'A H 0.5768 0.5917 0.0711 0.197 Uiso 0.50 1 calc PR A 2
H5'B H 0.5076 0.5190 0.0895 0.197 Uiso 0.50 1 calc PR A 2
H5'C H 0.5408 0.5116 0.0318 0.197 Uiso 0.50 1 calc PR A 2
C6 C 0.9334(6) 0.6753(5) 0.2025(4) 0.079(3) Uani 1 1 d . . .
C7 C 1.0261(7) 0.6855(6) 0.1830(4) 0.095(3) Uani 1 1 d . . .
C8 C 1.0986(7) 0.7580(6) 0.2063(5) 0.139(5) Uani 1 1 d . . .
H8A H 1.1059 0.7626 0.2448 0.209 Uiso 1 1 calc R . .
H8B H 1.0806 0.8005 0.1968 0.209 Uiso 1 1 calc R . .
H8C H 1.1575 0.7591 0.1927 0.209 Uiso 1 1 calc R . .
C9 C 1.0647(9) 0.6202(9) 0.1970(5) 0.193(8) Uani 1 1 d . . .
H9A H 1.0727 0.6238 0.2355 0.289 Uiso 1 1 calc R . .
H9B H 1.1245 0.6263 0.1833 0.289 Uiso 1 1 calc R . .
H9C H 1.0205 0.5704 0.1811 0.289 Uiso 1 1 calc R . .
C10 C 1.0143(8) 0.6737(9) 0.1214(5) 0.165(6) Uani 1 1 d . . .
H10A H 0.9888 0.7114 0.1099 0.247 Uiso 1 1 calc R . .
H10B H 0.9719 0.6224 0.1072 0.247 Uiso 1 1 calc R . .
H10C H 1.0747 0.6799 0.1084 0.247 Uiso 1 1 calc R . .
C11 C 0.3779(5) 0.5594(4) 0.1735(3) 0.058(2) Uani 1 1 d . B .
C12 C 0.2761(6) 0.5215(5) 0.1539(3) 0.071(2) Uani 1 1 d . . .
C13 C 0.2452(9) 0.5671(7) 0.1162(5) 0.040(3) Uiso 0.50 1 d P B 1
H13A H 0.2569 0.5501 0.0803 0.060 Uiso 0.50 1 calc PR B 1
H13B H 0.2802 0.6213 0.1273 0.060 Uiso 0.50 1 calc PR B 1
H13C H 0.1789 0.5592 0.1169 0.060 Uiso 0.50 1 calc PR B 1
C14 C 0.2690(12) 0.4414(10) 0.1159(7) 0.083(5) Uiso 0.50 1 d P B 1
H14A H 0.3142 0.4515 0.0903 0.124 Uiso 0.50 1 calc PR B 1
H14B H 0.2064 0.4185 0.0971 0.124 Uiso 0.50 1 calc PR B 1
H14C H 0.2820 0.4065 0.1376 0.124 Uiso 0.50 1 calc PR B 1
C15 C 0.2245(11) 0.5055(10) 0.1974(6) 0.072(4) Uiso 0.50 1 d P B 1
H15A H 0.2048 0.4507 0.1977 0.108 Uiso 0.50 1 calc PR B 1
H15B H 0.1698 0.5219 0.1940 0.108 Uiso 0.50 1 calc PR B 1
H15C H 0.2634 0.5329 0.2304 0.108 Uiso 0.50 1 calc PR B 1
C13' C 0.2540(17) 0.5290(14) 0.1034(10) 0.132(9) Uiso 0.50 1 d P B 2
H13D H 0.2776 0.4962 0.0788 0.198 Uiso 0.50 1 calc PR B 2
H13E H 0.2820 0.5820 0.0992 0.198 Uiso 0.50 1 calc PR B 2
H13F H 0.1865 0.5140 0.0957 0.198 Uiso 0.50 1 calc PR B 2
C14' C 0.2368(15) 0.4484(12) 0.1643(9) 0.117(7) Uiso 0.50 1 d P B 2
H14D H 0.2523 0.4120 0.1383 0.176 Uiso 0.50 1 calc PR B 2
H14E H 0.1693 0.4359 0.1621 0.176 Uiso 0.50 1 calc PR B 2
H14F H 0.2609 0.4457 0.1998 0.176 Uiso 0.50 1 calc PR B 2
C15' C 0.239(2) 0.5755(17) 0.2037(11) 0.178(12) Uiso 0.50 1 d P B 2
H15D H 0.2751 0.6294 0.2061 0.267 Uiso 0.50 1 calc PR B 2
H15E H 0.2494 0.5594 0.2374 0.267 Uiso 0.50 1 calc PR B 2
H15F H 0.1734 0.5679 0.1953 0.267 Uiso 0.50 1 calc PR B 2
C16 C 1.0618(4) 0.8744(3) 0.3891(2) 0.0454(16) Uani 1 1 d . C .
C17 C 1.1458(6) 0.9258(4) 0.4268(3) 0.069(2) Uani 1 1 d . . .
C18 C 1.1582(11) 0.8887(9) 0.4756(6) 0.051(4) Uiso 0.50 1 d P C 1
H18A H 1.1880 0.8501 0.4662 0.077 Uiso 0.50 1 calc PR C 1
H18B H 1.0974 0.8647 0.4869 0.077 Uiso 0.50 1 calc PR C 1
H18C H 1.1970 0.9278 0.5045 0.077 Uiso 0.50 1 calc PR C 1
C19 C 1.1471(11) 1.0020(8) 0.4400(6) 0.065(4) Uiso 0.50 1 d P C 1
H19A H 1.1920 1.0342 0.4205 0.097 Uiso 0.50 1 calc PR C 1
H19B H 1.1650 1.0197 0.4780 0.097 Uiso 0.50 1 calc PR C 1
H19C H 1.0853 1.0047 0.4305 0.097 Uiso 0.50 1 calc PR C 1
C20 C 1.2367(10) 0.9294(8) 0.3910(6) 0.057(4) Uiso 0.50 1 d P C 1
H20A H 1.2346 0.8776 0.3767 0.086 Uiso 0.50 1 calc PR C 1
H20B H 1.2950 0.9557 0.4139 0.086 Uiso 0.50 1 calc PR C 1
H20C H 1.2328 0.9570 0.3620 0.086 Uiso 0.50 1 calc PR C 1
C18' C 1.1846(12) 0.8849(9) 0.4626(7) 0.057(5) Uiso 0.50 1 d P C 2
H18D H 1.2150 0.8531 0.4422 0.086 Uiso 0.50 1 calc PR C 2
H18E H 1.1343 0.8527 0.4790 0.086 Uiso 0.50 1 calc PR C 2
H18F H 1.2299 0.9219 0.4901 0.086 Uiso 0.50 1 calc PR C 2
C19' C 1.0921(13) 0.9807(11) 0.4677(8) 0.096(6) Uiso 0.50 1 d P C 2
H19D H 1.0382 0.9467 0.4804 0.144 Uiso 0.50 1 calc PR C 2
H19E H 1.0718 1.0140 0.4472 0.144 Uiso 0.50 1 calc PR C 2
H19F H 1.1365 1.0118 0.4978 0.144 Uiso 0.50 1 calc PR C 2
C20' C 1.2096(17) 0.9769(14) 0.4061(10) 0.137(9) Uiso 0.50 1 d P C 2
H20D H 1.2431 0.9509 0.3831 0.206 Uiso 0.50 1 calc PR C 2
H20E H 1.2534 1.0133 0.4345 0.206 Uiso 0.50 1 calc PR C 2
H20F H 1.1792 1.0041 0.3854 0.206 Uiso 0.50 1 calc PR C 2
C21 C 0.5725(5) 0.9145(4) 0.2319(3) 0.0545(18) Uani 1 1 d . D .
C22 C 0.4764(6) 0.9134(5) 0.2428(4) 0.082(3) Uani 1 1 d . . .
C23 C 0.4284(12) 0.9305(10) 0.1919(7) 0.052(4) Uiso 0.50 1 d P D 1
H23A H 0.4533 0.9849 0.1905 0.079 Uiso 0.50 1 calc PR D 1
H23B H 0.3614 0.9161 0.1935 0.079 Uiso 0.50 1 calc PR D 1
H23C H 0.4409 0.9011 0.1603 0.079 Uiso 0.50 1 calc PR D 1
C24 C 0.4988(14) 0.9871(11) 0.2950(8) 0.090(6) Uiso 0.50 1 d P D 1
H24A H 0.5364 1.0343 0.2846 0.134 Uiso 0.50 1 calc PR D 1
H24B H 0.5327 0.9765 0.3248 0.134 Uiso 0.50 1 calc PR D 1
H24C H 0.4403 0.9924 0.3053 0.134 Uiso 0.50 1 calc PR D 1
C25 C 0.4191(13) 0.8465(11) 0.2588(8) 0.092(6) Uiso 0.50 1 d P D 1
H25A H 0.4045 0.8593 0.2948 0.138 Uiso 0.50 1 calc PR D 1
H25B H 0.4518 0.8091 0.2579 0.138 Uiso 0.50 1 calc PR D 1
H25C H 0.3615 0.8251 0.2347 0.138 Uiso 0.50 1 calc PR D 1
C23' C 0.4350(14) 0.9516(11) 0.2068(8) 0.069(6) Uiso 0.50 1 d P D 2
H23D H 0.4691 1.0063 0.2138 0.103 Uiso 0.50 1 calc PR D 2
H23E H 0.3700 0.9432 0.2125 0.103 Uiso 0.50 1 calc PR D 2
H23F H 0.4385 0.9307 0.1701 0.103 Uiso 0.50 1 calc PR D 2
C24' C 0.4728(14) 0.9447(11) 0.2951(8) 0.086(6) Uiso 0.50 1 d P D 2
H24D H 0.5069 0.9994 0.3014 0.129 Uiso 0.50 1 calc PR D 2
H24E H 0.5011 0.9200 0.3192 0.129 Uiso 0.50 1 calc PR D 2
H24F H 0.4081 0.9365 0.3014 0.129 Uiso 0.50 1 calc PR D 2
C25' C 0.4132(9) 0.8164(8) 0.2324(6) 0.050(3) Uiso 0.50 1 d P D 2
H25D H 0.4162 0.7933 0.1962 0.075 Uiso 0.50 1 calc PR D 2
H25E H 0.3485 0.8096 0.2379 0.075 Uiso 0.50 1 calc PR D 2
H25F H 0.4397 0.7918 0.2573 0.075 Uiso 0.50 1 calc PR D 2
C26 C 0.8113(4) 1.0099(4) 0.2970(2) 0.0462(16) Uani 1 1 d . E .
C27 C 0.8581(5) 1.0689(4) 0.3460(3) 0.0579(19) Uani 1 1 d . . .
C28 C 0.8007(15) 1.1039(13) 0.3639(9) 0.092(7) Uiso 0.50 1 d P E 1
H28A H 0.7463 1.0668 0.3739 0.138 Uiso 0.50 1 calc PR E 1
H28B H 0.7811 1.1282 0.3363 0.138 Uiso 0.50 1 calc PR E 1
H28C H 0.8321 1.1426 0.3948 0.138 Uiso 0.50 1 calc PR E 1
C29 C 0.8910(12) 1.0346(9) 0.3900(7) 0.055(5) Uiso 0.50 1 d P E 1
H29A H 0.8376 0.9983 0.4015 0.082 Uiso 0.50 1 calc PR E 1
H29B H 0.9230 1.0751 0.4198 0.082 Uiso 0.50 1 calc PR E 1
H29C H 0.9337 1.0083 0.3772 0.082 Uiso 0.50 1 calc PR E 1
C30 C 0.9493(10) 1.1304(9) 0.3289(6) 0.057(4) Uiso 0.50 1 d P E 1
H30A H 0.9887 1.1034 0.3123 0.086 Uiso 0.50 1 calc PR E 1
H30B H 0.9845 1.1662 0.3604 0.086 Uiso 0.50 1 calc PR E 1
H30C H 0.9293 1.1583 0.3039 0.086 Uiso 0.50 1 calc PR E 1
C28' C 0.7715(11) 1.0857(9) 0.3735(7) 0.053(4) Uiso 0.50 1 d P E 2
H28D H 0.7267 1.0376 0.3785 0.079 Uiso 0.50 1 calc PR E 2
H28E H 0.7412 1.1105 0.3507 0.079 Uiso 0.50 1 calc PR E 2
H28F H 0.7945 1.1190 0.4078 0.079 Uiso 0.50 1 calc PR E 2
C29' C 0.9211(12) 1.0394(9) 0.3806(7) 0.057(5) Uiso 0.50 1 d P E 2
H29D H 0.8825 0.9991 0.3975 0.085 Uiso 0.50 1 calc PR E 2
H29E H 0.9599 1.0814 0.4078 0.085 Uiso 0.50 1 calc PR E 2
H29F H 0.9608 1.0192 0.3585 0.085 Uiso 0.50 1 calc PR E 2
C30' C 0.9126(11) 1.1430(8) 0.3333(6) 0.055(4) Uiso 0.50 1 d P E 2
H30D H 0.8754 1.1771 0.3357 0.082 Uiso 0.50 1 calc PR E 2
H30E H 0.9298 1.1356 0.2974 0.082 Uiso 0.50 1 calc PR E 2
H30F H 0.9689 1.1655 0.3584 0.082 Uiso 0.50 1 calc PR E 2
C31 C 0.5376(4) 0.5559(3) 0.3988(2) 0.0395(14) Uani 1 1 d . F .
C32 C 0.4408(4) 0.5573(4) 0.4102(3) 0.0565(19) Uani 1 1 d . . .
C33 C 0.4560(6) 0.6230(5) 0.4561(4) 0.103(3) Uani 1 1 d . F 1
H33A H 0.3959 0.6268 0.4648 0.155 Uiso 1 1 calc R F 1
H33B H 0.4929 0.6707 0.4459 0.155 Uiso 1 1 calc R F 1
H33C H 0.4890 0.6138 0.4869 0.155 Uiso 1 1 calc R F 1
C34 C 0.3836(5) 0.4839(5) 0.4259(4) 0.081(3) Uani 1 1 d . F 1
H34A H 0.3222 0.4867 0.4326 0.121 Uiso 1 1 calc R F 1
H34B H 0.4146 0.4761 0.4579 0.121 Uiso 1 1 calc R F 1
H34C H 0.3768 0.4414 0.3972 0.121 Uiso 1 1 calc R F 1
C35 C 0.3935(5) 0.5733(5) 0.3617(4) 0.081(3) Uani 1 1 d . F 1
H35A H 0.3315 0.5743 0.3685 0.122 Uiso 1 1 calc R F 1
H35B H 0.3883 0.5332 0.3316 0.122 Uiso 1 1 calc R F 1
H35C H 0.4302 0.6225 0.3537 0.122 Uiso 1 1 calc R F 1
C36 C 0.7695(4) 0.6650(3) 0.4596(2) 0.0345(13) Uani 1 1 d . G .
C37 C 0.8145(5) 0.7279(3) 0.5068(2) 0.0465(16) Uani 1 1 d . . .
C38 C 0.8231(10) 0.8065(7) 0.4940(5) 0.045(3) Uiso 0.50 1 d P G 1
H38A H 0.7611 0.8104 0.4872 0.068 Uiso 0.50 1 calc PR G 1
H38B H 0.8556 0.8138 0.4626 0.068 Uiso 0.50 1 calc PR G 1
H38C H 0.8580 0.8456 0.5239 0.068 Uiso 0.50 1 calc PR G 1
C39 C 0.7730(8) 0.7081(7) 0.5566(5) 0.041(3) Uiso 0.50 1 d P G 1
H39A H 0.7089 0.7082 0.5541 0.061 Uiso 0.50 1 calc PR G 1
H39B H 0.8092 0.7457 0.5870 0.061 Uiso 0.50 1 calc PR G 1
H39C H 0.7741 0.6575 0.5611 0.061 Uiso 0.50 1 calc PR G 1
C40 C 0.9206(8) 0.7256(6) 0.5172(5) 0.036(3) Uiso 0.50 1 d P G 1
H40A H 0.9482 0.7255 0.4839 0.053 Uiso 0.50 1 calc PR G 1
H40B H 0.9191 0.6794 0.5311 0.053 Uiso 0.50 1 calc PR G 1
H40C H 0.9577 0.7704 0.5428 0.053 Uiso 0.50 1 calc PR G 1
C38' C 0.8705(14) 0.8005(11) 0.4946(8) 0.099(7) Uiso 0.50 1 d P G 2
H38D H 0.8299 0.8285 0.4841 0.149 Uiso 0.50 1 calc PR G 2
H38E H 0.9065 0.7915 0.4657 0.149 Uiso 0.50 1 calc PR G 2
H38F H 0.9128 0.8304 0.5259 0.149 Uiso 0.50 1 calc PR G 2
C39' C 0.7317(17) 0.7339(15) 0.5378(10) 0.148(10) Uiso 0.50 1 d P G 2
H39D H 0.6811 0.7355 0.5132 0.223 Uiso 0.50 1 calc PR G 2
H39E H 0.7521 0.7803 0.5644 0.223 Uiso 0.50 1 calc PR G 2
H39F H 0.7098 0.6895 0.5552 0.223 Uiso 0.50 1 calc PR G 2
C40' C 0.874(2) 0.7077(18) 0.5407(13) 0.202(14) Uiso 0.50 1 d P G 2
H40D H 0.8394 0.6845 0.5682 0.303 Uiso 0.50 1 calc PR G 2
H40E H 0.9250 0.7533 0.5571 0.303 Uiso 0.50 1 calc PR G 2
H40F H 0.8984 0.6713 0.5206 0.303 Uiso 0.50 1 calc PR G 2
C41 C 0.7106(5) 0.8041(4) 0.0096(3) 0.0518(17) Uani 1 1 d . H .
C42 C 0.6887(6) 0.7713(5) -0.0499(3) 0.071(2) Uani 1 1 d . . .
C43 C 0.7864(14) 0.7625(13) -0.0672(9) 0.093(7) Uiso 0.50 1 d P H 1
H43A H 0.7998 0.7224 -0.0510 0.139 Uiso 0.50 1 calc PR H 1
H43B H 0.8366 0.8107 -0.0553 0.139 Uiso 0.50 1 calc PR H 1
H43C H 0.7814 0.7490 -0.1057 0.139 Uiso 0.50 1 calc PR H 1
C44 C 0.6064(10) 0.7025(8) -0.0603(6) 0.056(4) Uiso 0.50 1 d P H 1
H44A H 0.6229 0.6597 -0.0503 0.085 Uiso 0.50 1 calc PR H 1
H44B H 0.5835 0.6910 -0.0979 0.085 Uiso 0.50 1 calc PR H 1
H44C H 0.5578 0.7112 -0.0395 0.085 Uiso 0.50 1 calc PR H 1
C45 C 0.6477(17) 0.8063(14) -0.0768(10) 0.116(9) Uiso 0.50 1 d P H 1
H45A H 0.6449 0.7872 -0.1145 0.174 Uiso 0.50 1 calc PR H 1
H45B H 0.6821 0.8609 -0.0692 0.174 Uiso 0.50 1 calc PR H 1
H45C H 0.5846 0.7976 -0.0671 0.174 Uiso 0.50 1 calc PR H 1
C43' C 0.7680(12) 0.7842(10) -0.0758(7) 0.062(4) Uiso 0.50 1 d P H 2
H43D H 0.8016 0.7501 -0.0671 0.092 Uiso 0.50 1 calc PR H 2
H43E H 0.8079 0.8371 -0.0645 0.092 Uiso 0.50 1 calc PR H 2
H43F H 0.7503 0.7746 -0.1140 0.092 Uiso 0.50 1 calc PR H 2
C44' C 0.6426(14) 0.6776(10) -0.0596(8) 0.092(6) Uiso 0.50 1 d P H 2
H44D H 0.6861 0.6559 -0.0438 0.138 Uiso 0.50 1 calc PR H 2
H44E H 0.6295 0.6578 -0.0976 0.138 Uiso 0.50 1 calc PR H 2
H44F H 0.5848 0.6636 -0.0432 0.138 Uiso 0.50 1 calc PR H 2
C45' C 0.6439(14) 0.8419(11) -0.0739(8) 0.082(6) Uiso 0.50 1 d P H 2
H45D H 0.6895 0.8927 -0.0628 0.124 Uiso 0.50 1 calc PR H 2
H45E H 0.5858 0.8403 -0.0591 0.124 Uiso 0.50 1 calc PR H 2
H45F H 0.6323 0.8303 -0.1125 0.124 Uiso 0.50 1 calc PR H 2
C46 C 1.0025(4) 0.9137(3) 0.0914(2) 0.0456(16) Uani 1 1 d . I .
C47 C 1.0862(5) 0.9156(4) 0.0599(3) 0.061(2) Uani 1 1 d . . .
C48 C 1.1576(11) 0.8906(10) 0.0851(6) 0.064(4) Uiso 0.50 1 d P I 1
H48A H 1.1314 0.8367 0.0877 0.096 Uiso 0.50 1 calc PR I 1
H48B H 1.1793 0.9207 0.1206 0.096 Uiso 0.50 1 calc PR I 1
H48C H 1.2099 0.8977 0.0640 0.096 Uiso 0.50 1 calc PR I 1
C49 C 1.1296(11) 1.0035(9) 0.0574(7) 0.073(4) Uiso 0.50 1 d P I 1
H49A H 1.1319 1.0336 0.0922 0.109 Uiso 0.50 1 calc PR I 1
H49B H 1.0912 1.0173 0.0314 0.109 Uiso 0.50 1 calc PR I 1
H49C H 1.1925 1.0138 0.0472 0.109 Uiso 0.50 1 calc PR I 1
C50 C 1.0485(13) 0.8736(11) 0.0056(7) 0.093(6) Uiso 0.50 1 d P I 1
H50A H 1.0213 0.8192 0.0066 0.140 Uiso 0.50 1 calc PR I 1
H50B H 1.0987 0.8811 -0.0170 0.140 Uiso 0.50 1 calc PR I 1
H50C H 1.0008 0.8926 -0.0085 0.140 Uiso 0.50 1 calc PR I 1
C48' C 1.1721(13) 0.9306(11) 0.0942(7) 0.082(6) Uiso 0.50 1 d P I 2
H48D H 1.1724 0.8839 0.1068 0.123 Uiso 0.50 1 calc PR I 2
H48E H 1.1763 0.9702 0.1245 0.123 Uiso 0.50 1 calc PR I 2
H48F H 1.2253 0.9478 0.0744 0.123 Uiso 0.50 1 calc PR I 2
C49' C 1.0929(13) 0.9604(11) 0.0182(8) 0.097(6) Uiso 0.50 1 d P I 2
H49D H 1.0612 0.9272 -0.0150 0.145 Uiso 0.50 1 calc PR I 2
H49E H 1.1583 0.9848 0.0142 0.145 Uiso 0.50 1 calc PR I 2
H49F H 1.0637 0.9995 0.0272 0.145 Uiso 0.50 1 calc PR I 2
C50' C 1.0618(14) 0.8306(11) 0.0302(8) 0.103(6) Uiso 0.50 1 d P I 2
H50D H 1.0366 0.7956 0.0544 0.154 Uiso 0.50 1 calc PR I 2
H50E H 1.1180 0.8223 0.0182 0.154 Uiso 0.50 1 calc PR I 2
H50F H 1.0157 0.8212 -0.0003 0.154 Uiso 0.50 1 calc PR I 2
C51 C 0.6679(4) 0.3045(3) 0.2504(3) 0.0405(14) Uani 1 1 d . J .
C52 C 0.6413(5) 0.2261(4) 0.2157(3) 0.064(2) Uani 1 1 d . . .
C53 C 0.6241(13) 0.2372(11) 0.1554(7) 0.087(5) Uiso 0.50 1 d P J 1
H53A H 0.6784 0.2761 0.1470 0.131 Uiso 0.50 1 calc PR J 1
H53B H 0.5693 0.2533 0.1511 0.131 Uiso 0.50 1 calc PR J 1
H53C H 0.6141 0.1890 0.1316 0.131 Uiso 0.50 1 calc PR J 1
C54 C 0.6988(13) 0.1802(10) 0.2268(7) 0.077(5) Uiso 0.50 1 d P J 1
H54A H 0.7551 0.1953 0.2092 0.115 Uiso 0.50 1 calc PR J 1
H54B H 0.6642 0.1264 0.2138 0.115 Uiso 0.50 1 calc PR J 1
H54C H 0.7158 0.1879 0.2650 0.115 Uiso 0.50 1 calc PR J 1
C55 C 0.5438(15) 0.1850(12) 0.2208(9) 0.118(7) Uiso 0.50 1 d P J 1
H55A H 0.5034 0.1958 0.1942 0.177 Uiso 0.50 1 calc PR J 1
H55B H 0.5294 0.2016 0.2562 0.177 Uiso 0.50 1 calc PR J 1
H55C H 0.5339 0.1302 0.2154 0.177 Uiso 0.50 1 calc PR J 1
C53' C 0.5769(10) 0.2125(9) 0.1719(6) 0.062(4) Uiso 0.50 1 d P J 2
H53D H 0.6054 0.2425 0.1457 0.092 Uiso 0.50 1 calc PR J 2
H53E H 0.5235 0.2270 0.1827 0.092 Uiso 0.50 1 calc PR J 2
H53F H 0.5562 0.1583 0.1564 0.092 Uiso 0.50 1 calc PR J 2
C54' C 0.7329(13) 0.2061(11) 0.2116(8) 0.091(6) Uiso 0.50 1 d P J 2
H54D H 0.7720 0.2382 0.1895 0.136 Uiso 0.50 1 calc PR J 2
H54E H 0.7179 0.1525 0.1957 0.136 Uiso 0.50 1 calc PR J 2
H54F H 0.7661 0.2153 0.2469 0.136 Uiso 0.50 1 calc PR J 2
C55' C 0.5837(16) 0.1671(13) 0.2569(9) 0.125(8) Uiso 0.50 1 d P J 2
H55D H 0.6213 0.1789 0.2912 0.187 Uiso 0.50 1 calc PR J 2
H55E H 0.5731 0.1140 0.2411 0.187 Uiso 0.50 1 calc PR J 2
H55F H 0.5241 0.1749 0.2618 0.187 Uiso 0.50 1 calc PR J 2
C56 C 0.9581(4) 0.4402(3) 0.3284(2) 0.0343(13) Uani 1 1 d . K .
C57 C 1.0401(4) 0.4126(3) 0.3183(3) 0.0422(15) Uani 1 1 d . . .
C58 C 1.0545(9) 0.3676(7) 0.3623(5) 0.044(3) Uiso 0.50 1 d P K 1
H58A H 1.0901 0.4033 0.3937 0.067 Uiso 0.50 1 calc PR K 1
H58B H 1.0885 0.3333 0.3497 0.067 Uiso 0.50 1 calc PR K 1
H58C H 0.9941 0.3379 0.3713 0.067 Uiso 0.50 1 calc PR K 1
C59 C 1.0135(11) 0.3527(9) 0.2703(6) 0.064(4) Uiso 0.50 1 d P K 1
H59A H 1.0027 0.3751 0.2395 0.096 Uiso 0.50 1 calc PR K 1
H59B H 0.9567 0.3126 0.2745 0.096 Uiso 0.50 1 calc PR K 1
H59C H 1.0635 0.3310 0.2653 0.096 Uiso 0.50 1 calc PR K 1
C60 C 1.1273(9) 0.4784(7) 0.3187(6) 0.053(3) Uiso 0.50 1 d P K 1
H60A H 1.1185 0.5069 0.2910 0.080 Uiso 0.50 1 calc PR K 1
H60B H 1.1790 0.4591 0.3122 0.080 Uiso 0.50 1 calc PR K 1
H60C H 1.1411 0.5120 0.3531 0.080 Uiso 0.50 1 calc PR K 1
C58' C 1.0176(16) 0.3315(13) 0.3254(10) 0.131(8) Uiso 0.50 1 d P K 2
H58D H 0.9823 0.2980 0.2931 0.197 Uiso 0.50 1 calc PR K 2
H58E H 0.9805 0.3231 0.3550 0.197 Uiso 0.50 1 calc PR K 2
H58F H 1.0752 0.3204 0.3328 0.197 Uiso 0.50 1 calc PR K 2
C59' C 1.0372(15) 0.3915(12) 0.2607(8) 0.104(7) Uiso 0.50 1 d P K 2
H59D H 1.0291 0.4327 0.2435 0.156 Uiso 0.50 1 calc PR K 2
H59E H 0.9851 0.3448 0.2478 0.156 Uiso 0.50 1 calc PR K 2
H59F H 1.0953 0.3831 0.2524 0.156 Uiso 0.50 1 calc PR K 2
C60' C 1.1192(17) 0.4615(14) 0.3577(10) 0.150(10) Uiso 0.50 1 d P K 2
H60D H 1.1478 0.5098 0.3459 0.224 Uiso 0.50 1 calc PR K 2
H60E H 1.1653 0.4355 0.3612 0.224 Uiso 0.50 1 calc PR K 2
H60F H 1.0966 0.4712 0.3919 0.224 Uiso 0.50 1 calc PR K 2
C61 C 0.4778(5) 0.7101(5) 0.0736(3) 0.084(3) Uani 1 1 d . . .
H61A H 0.4544 0.6539 0.0684 0.101 Uiso 1 1 calc R . .
H61B H 0.5066 0.7247 0.0417 0.101 Uiso 1 1 calc R . .
C62 C 0.3956(6) 0.7401(4) 0.0792(3) 0.077(3) Uani 1 1 d . M .
H62A H 0.3621 0.7210 0.1087 0.093 Uiso 1 1 calc R . .
H62B H 0.4188 0.7963 0.0876 0.093 Uiso 1 1 calc R . .
C63 C 0.3314(7) 0.7152(7) 0.0298(5) 0.132(4) Uani 1 1 d . . .
H63A H 0.2670 0.7005 0.0391 0.159 Uiso 0.30 1 calc PR L 1
H63B H 0.3403 0.6693 0.0098 0.159 Uiso 0.30 1 calc PR L 1
H63C H 0.3079 0.6589 0.0215 0.159 Uiso 0.70 1 calc PR L 2
H63D H 0.3648 0.7342 0.0003 0.159 Uiso 0.70 1 calc PR L 2
C64 C 0.343(4) 0.774(3) -0.006(2) 0.19(2) Uiso 0.30 1 d P M 1
H64A H 0.4032 0.7837 -0.0191 0.290 Uiso 0.30 1 calc PR M 1
H64B H 0.3387 0.8209 0.0144 0.290 Uiso 0.30 1 calc PR M 1
H64C H 0.2934 0.7546 -0.0353 0.290 Uiso 0.30 1 calc PR M 1
C64' C 0.2501(13) 0.7456(10) 0.0360(7) 0.150(7) Uiso 0.70 1 d P M 2
H64D H 0.2024 0.7111 0.0526 0.225 Uiso 0.70 1 calc PR M 2
H64E H 0.2239 0.7491 0.0011 0.225 Uiso 0.70 1 calc PR M 2
H64F H 0.2719 0.7962 0.0581 0.225 Uiso 0.70 1 calc PR M 2
C65 C 1.0965(4) 0.9525(4) 0.2487(3) 0.0546(18) Uani 1 1 d . . .
H65A H 1.1141 0.9508 0.2123 0.065 Uiso 1 1 calc R . .
H65B H 1.1263 0.9218 0.2669 0.065 Uiso 1 1 calc R . .
C66 C 1.1309(5) 1.0340(4) 0.2776(3) 0.070(2) Uani 1 1 d . . .
H66A H 1.1129 1.0356 0.3139 0.084 Uiso 1 1 calc R . .
H66B H 1.1008 1.0646 0.2593 0.084 Uiso 1 1 calc R . .
C67 C 1.2378(5) 1.0695(5) 0.2802(4) 0.093(3) Uani 1 1 d . . .
H67A H 1.2579 1.1194 0.3040 0.111 Uiso 1 1 calc R . .
H67B H 1.2672 1.0362 0.2957 0.111 Uiso 1 1 calc R . .
C68 C 1.2717(7) 1.0805(6) 0.2269(5) 0.134(5) Uani 1 1 d . . .
H68A H 1.3395 1.1015 0.2312 0.201 Uiso 1 1 calc R . .
H68B H 1.2457 1.1158 0.2122 0.201 Uiso 1 1 calc R . .
H68C H 1.2517 1.0315 0.2029 0.201 Uiso 1 1 calc R . .
C69 C 0.4525(5) 0.3836(4) 0.2228(4) 0.077(3) Uani 1 1 d . . .
H69A H 0.4753 0.3396 0.2163 0.092 Uiso 1 1 calc R . .
H69B H 0.4286 0.3917 0.1884 0.092 Uiso 1 1 calc R . .
C70 C 0.3690(5) 0.3648(4) 0.2600(3) 0.067(2) Uani 1 1 d . . .
H70A H 0.3952 0.3698 0.2969 0.080 Uiso 1 1 calc R . .
H70B H 0.3353 0.4019 0.2590 0.080 Uiso 1 1 calc R . .
C71 C 0.3081(9) 0.2923(6) 0.2432(4) 0.140(5) Uani 1 1 d . . .
H71A H 0.3416 0.2547 0.2408 0.168 Uiso 1 1 calc R . .
H71B H 0.2753 0.2882 0.2080 0.168 Uiso 1 1 calc R . .
C72 C 0.2368(8) 0.2775(6) 0.2859(5) 0.132(4) Uani 1 1 d . . .
H72A H 0.1919 0.2261 0.2760 0.197 Uiso 1 1 calc R . .
H72B H 0.2040 0.3149 0.2876 0.197 Uiso 1 1 calc R . .
H72C H 0.2705 0.2823 0.3206 0.197 Uiso 1 1 calc R . .
C73 C 1.0578(4) 0.6641(3) 0.3987(3) 0.0421(15) Uani 1 1 d . . .
H73A H 1.0623 0.6170 0.4098 0.051 Uiso 1 1 calc R . .
H73B H 1.0766 0.7050 0.4301 0.051 Uiso 1 1 calc R . .
C74 C 1.1239(4) 0.6859(4) 0.3574(3) 0.0467(16) Uani 1 1 d . . .
H74A H 1.1050 0.6448 0.3261 0.056 Uiso 1 1 calc R . .
H74B H 1.1188 0.7327 0.3461 0.056 Uiso 1 1 calc R . .
C75 C 1.2228(4) 0.6991(4) 0.3773(3) 0.066(2) Uani 1 1 d . . .
H75A H 1.2283 0.6516 0.3872 0.080 Uiso 1 1 calc R . .
H75B H 1.2407 0.7386 0.4095 0.080 Uiso 1 1 calc R . .
C76 C 1.2895(5) 0.7241(6) 0.3371(4) 0.107(4) Uani 1 1 d . . .
H76A H 1.3529 0.7317 0.3522 0.160 Uiso 1 1 calc R . .
H76B H 1.2857 0.7718 0.3278 0.160 Uiso 1 1 calc R . .
H76C H 1.2731 0.6848 0.3054 0.160 Uiso 1 1 calc R . .
C77 C 0.6143(11) 0.9235(7) 0.0932(7) 0.037(4) Uiso 0.50 1 d PD N 1
H77A H 0.5628 0.9058 0.1147 0.044 Uiso 0.50 1 calc PR N 1
H77B H 0.5972 0.8912 0.0578 0.044 Uiso 0.50 1 calc PR N 1
C78 C 0.6287(10) 1.0057(7) 0.0882(6) 0.051(4) Uiso 0.50 1 d PD N 1
H78A H 0.5699 1.0082 0.0714 0.062 Uiso 0.50 1 calc PR N 1
H78B H 0.6399 1.0357 0.1243 0.062 Uiso 0.50 1 calc PR N 1
C79 C 0.7020(13) 1.0432(10) 0.0591(8) 0.111(7) Uiso 0.50 1 d PD N 1
H79A H 0.6952 1.0117 0.0239 0.133 Uiso 0.50 1 calc PR N 1
H79B H 0.7623 1.0471 0.0778 0.133 Uiso 0.50 1 calc PR N 1
C80 C 0.7026(11) 1.1216(8) 0.0524(7) 0.079(5) Uiso 0.50 1 d PD N 1
H80A H 0.7514 1.1430 0.0307 0.119 Uiso 0.50 1 calc PR N 1
H80B H 0.7143 1.1543 0.0871 0.119 Uiso 0.50 1 calc PR N 1
H80C H 0.6424 1.1184 0.0349 0.119 Uiso 0.50 1 calc PR N 1
C77' C 0.6311(12) 0.9230(8) 0.0826(7) 0.047(5) Uiso 0.50 1 d PD N 2
H77C H 0.5724 0.9127 0.0989 0.056 Uiso 0.50 1 calc PR N 2
H77D H 0.6208 0.8838 0.0507 0.056 Uiso 0.50 1 calc PR N 2
C78' C 0.6546(11) 1.0018(8) 0.0659(7) 0.070(5) Uiso 0.50 1 d PD N 2
H78C H 0.6798 1.0415 0.0977 0.084 Uiso 0.50 1 calc PR N 2
H78D H 0.7039 1.0069 0.0421 0.084 Uiso 0.50 1 calc PR N 2
C79' C 0.5725(11) 1.0161(9) 0.0381(7) 0.082(5) Uiso 0.50 1 d PD N 2
H79C H 0.5550 0.9827 0.0031 0.098 Uiso 0.50 1 calc PR N 2
H79D H 0.5193 1.0014 0.0588 0.098 Uiso 0.50 1 calc PR N 2
C80' C 0.589(3) 1.0939(15) 0.0307(18) 0.33(3) Uiso 0.50 1 d PD N 2
H80D H 0.5332 1.0978 0.0119 0.501 Uiso 0.50 1 calc PR N 2
H80E H 0.6411 1.1092 0.0099 0.501 Uiso 0.50 1 calc PR N 2
H80F H 0.6031 1.1274 0.0651 0.501 Uiso 0.50 1 calc PR N 2
C81 C 0.9384(4) 1.0431(3) 0.1788(2) 0.0416(15) Uani 1 1 d D . .
H81A H 0.9937 1.0311 0.1675 0.050 Uiso 1 1 calc R . .
H81B H 0.9481 1.0586 0.2176 0.050 Uiso 1 1 calc R . .
C82 C 0.9283(5) 1.1084(3) 0.1537(3) 0.0521(17) Uani 1 1 d D . .
H82A H 0.8746 1.1218 0.1662 0.062 Uiso 1 1 calc R . .
H82B H 0.9157 1.0920 0.1149 0.062 Uiso 1 1 calc R . .
C83 C 1.0147(5) 1.1784(4) 0.1666(3) 0.068(2) Uani 1 1 d D . .
H83A H 1.0262 1.1952 0.2054 0.082 Uiso 1 1 calc R . .
H83B H 1.0686 1.1642 0.1551 0.082 Uiso 1 1 calc R . .
C84 C 1.0083(7) 1.2427(4) 0.1415(3) 0.096(3) Uani 1 1 d D . .
H84A H 1.0659 1.2856 0.1515 0.144 Uiso 1 1 calc R . .
H84B H 0.9561 1.2580 0.1533 0.144 Uiso 1 1 calc R . .
H84C H 0.9987 1.2271 0.1030 0.144 Uiso 1 1 calc R . .
C85 C 0.5620(4) 0.3599(3) 0.3560(3) 0.0441(15) Uani 1 1 d . . .
H85A H 0.5440 0.3342 0.3188 0.053 Uiso 1 1 calc R . .
H85B H 0.5142 0.3828 0.3666 0.053 Uiso 1 1 calc R . .
C86 C 0.5646(5) 0.3017(4) 0.3901(3) 0.063(2) Uani 1 1 d . . .
H86A H 0.5818 0.3270 0.4275 0.076 Uiso 1 1 calc R . .
H86B H 0.6124 0.2787 0.3798 0.076 Uiso 1 1 calc R . .
C87 C 0.4713(6) 0.2400(5) 0.3845(4) 0.099(3) Uani 1 1 d . . .
H87A H 0.4242 0.2631 0.3961 0.119 Uiso 1 1 calc R . .
H87B H 0.4531 0.2165 0.3468 0.119 Uiso 1 1 calc R . .
C88 C 0.4725(10) 0.1793(6) 0.4162(5) 0.184(7) Uani 1 1 d . . .
H88A H 0.4109 0.1406 0.4113 0.276 Uiso 1 1 calc R . .
H88B H 0.4891 0.2020 0.4537 0.276 Uiso 1 1 calc R . .
H88C H 0.5182 0.1555 0.4044 0.276 Uiso 1 1 calc R . .
C89 C 0.8807(4) 0.5069(3) 0.4437(2) 0.0343(13) Uani 1 1 d . . .
H89A H 0.9076 0.5626 0.4557 0.041 Uiso 1 1 calc R . .
H89B H 0.9303 0.4886 0.4298 0.041 Uiso 1 1 calc R . .
C90 C 0.8492(4) 0.4701(4) 0.4897(2) 0.0523(18) Uani 1 1 d . . .
H90A H 0.8044 0.4930 0.5051 0.063 Uiso 1 1 calc R . .
H90B H 0.9035 0.4837 0.5166 0.063 Uiso 1 1 calc R . .
C91 C 0.8053(5) 0.3858(5) 0.4807(3) 0.078(3) Uani 1 1 d . . .
H91A H 0.7502 0.3715 0.4542 0.094 Uiso 1 1 calc R . .
H91B H 0.7834 0.3707 0.5141 0.094 Uiso 1 1 calc R . .
C92 C 0.8673(7) 0.3417(4) 0.4621(3) 0.085(3) Uani 1 1 d . . .
H92A H 0.8330 0.2871 0.4568 0.128 Uiso 1 1 calc R . .
H92B H 0.9209 0.3537 0.4887 0.128 Uiso 1 1 calc R . .
H92C H 0.8887 0.3554 0.4287 0.128 Uiso 1 1 calc R . .
O41 O 0.6819(3) 0.7716(3) 0.3180(2) 0.0702(15) Uani 1 1 d . . .
H41 H 0.7350 0.7766 0.3322 0.105 Uiso 1 1 calc R . .
C93 C 0.6242(7) 0.7812(5) 0.3577(4) 0.093(3) Uani 1 1 d . . .
H93A H 0.5593 0.7630 0.3410 0.112 Uiso 1 1 calc R . .
H93B H 0.6286 0.7477 0.3834 0.112 Uiso 1 1 calc R . .
C94 C 0.6425(7) 0.8553(5) 0.3860(4) 0.092(3) Uani 1 1 d . . .
H94A H 0.6422 0.8899 0.3605 0.111 Uiso 1 1 calc R . .
H94B H 0.7055 0.8724 0.4054 0.111 Uiso 1 1 calc R . .
C95 C 0.5729(8) 0.8626(5) 0.4259(4) 0.097(3) Uani 1 1 d . . .
H95A H 0.5100 0.8434 0.4062 0.117 Uiso 1 1 calc R . .
H95B H 0.5746 0.8283 0.4513 0.117 Uiso 1 1 calc R . .
C96 C 0.5848(11) 0.9367(8) 0.4556(5) 0.187(7) Uani 1 1 d . . .
H96A H 0.5367 0.9328 0.4795 0.281 Uiso 1 1 calc R . .
H96B H 0.5799 0.9712 0.4314 0.281 Uiso 1 1 calc R . .
H96C H 0.6460 0.9565 0.4763 0.281 Uiso 1 1 calc R . .

loop_
_atom_site_aniso_label
_atom_site_aniso_U_11
_atom_site_aniso_U_22
_atom_site_aniso_U_33
_atom_site_aniso_U_23
_atom_site_aniso_U_13
_atom_site_aniso_U_12
Cu1 0.0499(5) 0.0360(4) 0.0378(4) 0.0168(3) -0.0032(3) 0.0055(3)
Cu2 0.0691(5) 0.0351(4) 0.0292(4) 0.0131(3) 0.0036(4) 0.0124(4)
Cu3 0.0414(4) 0.0303(4) 0.0295(4) 0.0103(3) -0.0038(3) 0.0041(3)
Cu4 0.0351(4) 0.0284(3) 0.0309(4) 0.0096(3) 0.0004(3) 0.0096(3)
Cu5 0.0314(4) 0.0390(4) 0.0869(7) 0.0306(4) 0.0011(4) 0.0077(3)
Cu6 0.0270(4) 0.0497(4) 0.0612(5) 0.0322(4) 0.0036(3) 0.0114(3)
Cu7 0.0416(4) 0.0377(4) 0.0373(4) 0.0114(3) -0.0023(3) 0.0032(3)
Cu8 0.0280(4) 0.0371(4) 0.0328(4) 0.0046(3) 0.0017(3) 0.0126(3)
Cu9 0.0375(4) 0.0398(4) 0.0322(4) 0.0165(3) -0.0020(3) 0.0011(3)
Cu10 0.0271(3) 0.0284(3) 0.0374(4) 0.0108(3) 0.0051(3) 0.0102(3)
Cu11 0.0408(4) 0.0398(4) 0.0354(4) 0.0151(3) -0.0059(3) -0.0028(3)
Cu12 0.0323(4) 0.0374(4) 0.0341(4) 0.0037(3) -0.0009(3) 0.0139(3)
Cu13 0.0418(4) 0.0394(4) 0.0379(4) 0.0140(3) -0.0016(3) 0.0072(3)
Cu14 0.0294(4) 0.0304(3) 0.0351(4) 0.0065(3) 0.0061(3) 0.0113(3)
Cu15 0.0429(4) 0.0382(4) 0.0314(4) 0.0147(3) -0.0030(3) 0.0008(3)
Cu16 0.0283(3) 0.0271(3) 0.0327(4) 0.0060(3) 0.0032(3) 0.0090(3)
O1 0.036(2) 0.047(2) 0.035(2) 0.0144(19) -0.0008(18) 0.0028(18)
O2 0.0267(19) 0.0283(19) 0.039(2) 0.0099(17) 0.0019(16) 0.0088(15)
O3 0.036(2) 0.041(2) 0.034(2) 0.0091(18) -0.0029(18) -0.0046(18)
O4 0.037(2) 0.050(2) 0.041(2) -0.007(2) -0.0150(19) 0.0220(19)
O5 0.045(2) 0.035(2) 0.031(2) 0.0111(18) -0.0046(18) 0.0028(18)
O6 0.033(2) 0.031(2) 0.031(2) 0.0051(16) 0.0049(16) 0.0116(16)
O7 0.048(2) 0.038(2) 0.034(2) 0.0147(18) 0.0033(19) 0.0155(19)
O8 0.078(3) 0.051(3) 0.058(3) 0.026(2) 0.014(3) 0.027(2)
O9 0.100(6) 0.120(6) 0.277(11) 0.052(7) 0.040(6) 0.075(5)
O10 0.123(6) 0.198(8) 0.126(6) 0.094(6) 0.075(5) 0.057(6)
O11 0.104(4) 0.045(3) 0.056(3) 0.006(2) -0.027(3) 0.020(3)
O12 0.161(5) 0.032(2) 0.031(3) 0.008(2) -0.009(3) 0.010(3)
O13 0.065(3) 0.047(3) 0.041(3) 0.018(2) -0.020(2) -0.007(2)
O14 0.059(3) 0.030(2) 0.042(3) 0.0063(19) -0.015(2) 0.0045(19)
O15 0.046(3) 0.077(3) 0.075(4) 0.038(3) 0.000(2) 0.011(2)
O16 0.048(3) 0.057(3) 0.098(4) 0.027(3) -0.008(3) 0.011(2)
O17 0.037(2) 0.054(3) 0.036(2) 0.018(2) -0.0079(19) -0.0041(19)
O18 0.025(2) 0.034(2) 0.049(3) 0.0143(18) -0.0029(17) 0.0082(16)
O19 0.047(3) 0.073(3) 0.070(3) 0.021(3) -0.014(3) 0.002(2)
O20 0.040(3) 0.056(3) 0.072(3) 0.010(2) -0.006(2) 0.015(2)
O21 0.056(3) 0.043(2) 0.041(3) 0.009(2) 0.000(2) 0.010(2)
O22 0.070(3) 0.035(2) 0.041(3) 0.002(2) -0.007(2) 0.005(2)
O23 0.050(3) 0.053(3) 0.055(3) 0.024(2) 0.003(2) 0.014(2)
O24 0.044(3) 0.059(3) 0.070(3) 0.029(3) 0.011(2) 0.019(2)
O25 0.051(3) 0.035(2) 0.033(2) 0.0078(18) 0.0012(19) 0.0124(19)
O26 0.044(2) 0.031(2) 0.037(2) 0.0045(18) 0.0005(18) 0.0143(18)
O27 0.034(2) 0.053(3) 0.059(3) 0.023(2) 0.016(2) 0.018(2)
O28 0.035(2) 0.042(2) 0.050(3) 0.013(2) 0.0124(19) 0.0148(19)
O29 0.045(2) 0.051(3) 0.035(2) 0.020(2) 0.0046(19) 0.006(2)
O30 0.052(3) 0.048(3) 0.037(2) 0.020(2) 0.007(2) 0.008(2)
O31 0.052(3) 0.048(3) 0.034(2) 0.011(2) -0.001(2) 0.000(2)
O32 0.060(3) 0.056(3) 0.032(2) 0.015(2) -0.007(2) -0.002(2)
O33 0.041(2) 0.035(2) 0.035(2) 0.0095(18) 0.0007(18) 0.0028(17)
O34 0.039(2) 0.047(2) 0.043(3) 0.015(2) -0.0090(19) 0.0087(19)
O35 0.028(2) 0.031(2) 0.052(3) 0.0105(19) 0.0096(18) 0.0144(16)
O36 0.032(2) 0.033(2) 0.044(2) 0.0112(18) 0.0087(18) 0.0153(17)
O37 0.044(2) 0.035(2) 0.047(3) -0.0019(19) -0.002(2) 0.0114(19)
O38 0.039(2) 0.028(2) 0.055(3) -0.0003(19) -0.003(2) 0.0094(17)
O39 0.0261(19) 0.034(2) 0.031(2) 0.0072(16) 0.0031(16) 0.0115(16)
O40 0.0220(19) 0.032(2) 0.048(2) 0.0019(18) 0.0046(17) 0.0062(16)
C1 0.051(4) 0.038(4) 0.040(4) 0.010(3) 0.004(3) 0.002(3)
C2 0.075(5) 0.057(4) 0.046(4) -0.006(3) 0.003(4) 0.015(4)
C6 0.085(6) 0.066(5) 0.115(8) 0.051(5) 0.046(6) 0.044(5)
C7 0.082(7) 0.131(9) 0.073(6) 0.055(6) 0.011(5) 0.022(6)
C8 0.094(8) 0.128(10) 0.157(12) 0.006(9) 0.043(8) -0.014(7)
C9 0.215(15) 0.31(2) 0.195(14) 0.164(15) 0.135(12) 0.205(16)
C10 0.141(11) 0.255(17) 0.131(11) 0.085(12) 0.048(9) 0.080(12)
C11 0.044(4) 0.055(4) 0.086(6) 0.040(4) 0.010(4) 0.019(3)
C12 0.078(6) 0.073(5) 0.073(6) 0.041(5) 0.015(5) 0.028(4)
C16 0.056(4) 0.034(3) 0.036(4) 0.001(3) -0.008(3) 0.004(3)
C17 0.090(6) 0.040(4) 0.053(5) 0.008(3) -0.031(4) -0.004(4)
C21 0.052(4) 0.057(4) 0.055(5) 0.014(4) -0.003(4) 0.017(3)
C22 0.062(5) 0.116(7) 0.085(7) 0.055(6) 0.018(5) 0.036(5)
C26 0.057(4) 0.041(4) 0.035(4) 0.004(3) 0.007(3) 0.008(3)
C27 0.078(5) 0.043(4) 0.046(4) 0.000(3) -0.007(4) 0.016(4)
C31 0.032(3) 0.037(3) 0.046(4) -0.009(3) 0.003(3) 0.014(3)
C32 0.035(4) 0.058(4) 0.081(5) 0.014(4) 0.021(4) 0.019(3)
C33 0.068(6) 0.105(7) 0.130(9) -0.023(6) 0.045(6) 0.032(5)
C34 0.034(4) 0.092(6) 0.122(8) 0.037(6) 0.030(4) 0.017(4)
C35 0.034(4) 0.096(6) 0.127(8) 0.042(6) 0.004(4) 0.030(4)
C36 0.030(3) 0.033(3) 0.041(4) 0.001(3) 0.007(3) 0.012(2)
C37 0.071(5) 0.036(3) 0.031(3) 0.003(3) 0.000(3) 0.019(3)
C41 0.050(4) 0.059(4) 0.039(4) 0.008(3) -0.005(3) 0.008(3)
C42 0.074(5) 0.080(5) 0.041(4) 0.018(4) -0.013(4) -0.001(4)
C46 0.047(4) 0.043(4) 0.039(4) 0.014(3) 0.006(3) -0.001(3)
C47 0.062(5) 0.074(5) 0.053(5) 0.032(4) 0.020(4) 0.020(4)
C51 0.031(3) 0.040(3) 0.047(4) 0.001(3) 0.006(3) 0.009(3)
C52 0.069(5) 0.049(4) 0.062(5) -0.023(4) -0.018(4) 0.023(4)
C56 0.035(3) 0.042(3) 0.029(3) 0.008(3) 0.004(2) 0.015(3)
C57 0.040(3) 0.041(3) 0.054(4) 0.008(3) 0.008(3) 0.023(3)
C61 0.062(5) 0.111(7) 0.083(6) 0.064(6) -0.010(5) 0.014(5)
C62 0.085(6) 0.062(5) 0.084(6) 0.018(4) -0.027(5) 0.027(4)
C63 0.101(8) 0.161(11) 0.143(11) 0.035(9) -0.039(8) 0.059(8)
C65 0.047(4) 0.068(5) 0.042(4) 0.021(4) -0.005(3) 0.006(3)
C66 0.055(5) 0.058(5) 0.076(5) 0.025(4) -0.020(4) -0.010(4)
C67 0.055(5) 0.095(7) 0.111(8) 0.045(6) -0.017(5) -0.006(5)
C68 0.076(7) 0.104(8) 0.193(13) 0.032(9) 0.021(8) -0.015(6)
C69 0.050(5) 0.049(4) 0.128(8) 0.030(5) -0.002(5) 0.007(4)
C70 0.080(6) 0.063(5) 0.064(5) 0.015(4) -0.012(4) 0.034(4)
C71 0.194(13) 0.109(9) 0.079(8) 0.020(7) -0.027(8) -0.001(9)
C72 0.156(11) 0.136(10) 0.152(11) 0.077(9) 0.089(9) 0.080(9)
C73 0.027(3) 0.042(3) 0.059(4) 0.016(3) -0.003(3) 0.012(3)
C74 0.039(4) 0.051(4) 0.055(4) 0.020(3) 0.012(3) 0.016(3)
C75 0.030(4) 0.076(5) 0.091(6) 0.016(5) 0.012(4) 0.013(3)
C76 0.052(5) 0.126(8) 0.168(10) 0.084(8) 0.059(6) 0.030(5)
C81 0.036(3) 0.038(3) 0.040(4) 0.006(3) -0.001(3) -0.002(3)
C82 0.061(4) 0.037(3) 0.050(4) 0.009(3) 0.001(3) 0.006(3)
C83 0.072(5) 0.042(4) 0.079(6) 0.010(4) 0.009(4) 0.001(4)
C84 0.148(9) 0.045(5) 0.087(7) 0.019(5) 0.041(6) 0.012(5)
C85 0.032(3) 0.040(3) 0.051(4) 0.001(3) 0.009(3) 0.002(3)
C86 0.067(5) 0.049(4) 0.066(5) 0.013(4) 0.008(4) 0.006(4)
C87 0.092(7) 0.074(6) 0.117(8) 0.041(6) 0.040(6) -0.010(5)
C88 0.224(15) 0.095(9) 0.209(16) 0.083(10) 0.066(12) -0.014(9)
C89 0.034(3) 0.042(3) 0.024(3) 0.003(3) 0.001(2) 0.011(3)
C90 0.048(4) 0.084(5) 0.039(4) 0.022(4) 0.009(3) 0.036(4)
C91 0.067(5) 0.088(6) 0.081(6) 0.056(5) -0.001(5) 0.011(5)
C92 0.138(8) 0.061(5) 0.064(6) 0.027(4) 0.006(5) 0.036(5)
O41 0.042(3) 0.098(4) 0.075(4) 0.026(3) 0.012(3) 0.022(3)
C93 0.134(9) 0.069(6) 0.088(7) 0.021(5) 0.025(6) 0.044(6)
C94 0.136(9) 0.071(6) 0.070(6) 0.023(5) 0.024(6) 0.027(6)
C95 0.140(9) 0.070(6) 0.090(7) 0.013(5) 0.022(7) 0.046(6)
C96 0.32(2) 0.149(13) 0.123(11) 0.029(10) 0.092(13) 0.101(14)

loop_
_atom_type_symbol
_atom_type_description
_atom_type_scat_dispersion_real
_atom_type_scat_dispersion_imag
_atom_type_scat_source
C C 0.0033 0.0016 'International Tables Vol C Tables 4.2.6.8 and 6.1.1.4'
H H 0.0000 0.0000 'International Tables Vol C Tables 4.2.6.8 and 6.1.1.4'
O O 0.0106 0.0060 'International Tables Vol C Tables 4.2.6.8 and 6.1.1.4'
Cu Cu 0.3201 1.2651 'International Tables Vol C Tables 4.2.6.8 and 6.1.1.4'

loop_
_geom_angle_atom_site_label_1
_geom_angle_atom_site_label_2
_geom_angle_atom_site_label_3
_geom_angle
O3 Cu1 O1 83.87(16)
O3 Cu1 O9 163.6(3)
O1 Cu1 O9 89.7(3)
O3 Cu1 O11 89.62(19)
O1 Cu1 O11 170.51(17)
O9 Cu1 O11 94.7(3)
O3 Cu1 Cu7 42.68(11)
O1 Cu1 Cu7 43.00(12)
O9 Cu1 Cu7 132.7(3)
O11 Cu1 Cu7 131.86(16)
O3 Cu1 Cu11 41.92(12)
O1 Cu1 Cu11 97.46(11)
O9 Cu1 Cu11 124.9(3)
O11 Cu1 Cu11 73.13(13)
Cu7 Cu1 Cu11 72.42(3)
O3 Cu1 Cu9 94.82(11)
O1 Cu1 Cu9 42.10(11)
O9 Cu1 Cu9 70.7(2)
O11 Cu1 Cu9 132.22(16)
Cu7 Cu1 Cu9 71.05(3)
Cu11 Cu1 Cu9 79.00(2)
O3 Cu1 Cu2 123.03(11)
O1 Cu1 Cu2 113.03(11)
O9 Cu1 Cu2 73.3(3)
O11 Cu1 Cu2 76.33(13)
Cu7 Cu1 Cu2 119.43(3)
Cu11 Cu1 Cu2 145.33(3)
Cu9 Cu1 Cu2 134.97(3)
O4 Cu2 O2 83.51(15)
O4 Cu2 O12 91.9(2)
O2 Cu2 O12 170.21(16)
O4 Cu2 O10 168.2(2)
O2 Cu2 O10 89.8(3)
O12 Cu2 O10 93.1(3)
O4 Cu2 Cu8 42.44(11)
O2 Cu2 Cu8 42.16(11)
O12 Cu2 Cu8 134.33(18)
O10 Cu2 Cu8 132.0(2)
O4 Cu2 Cu12 42.27(12)
O2 Cu2 Cu12 97.18(10)
O12 Cu2 Cu12 73.80(13)
O10 Cu2 Cu12 129.7(3)
Cu8 Cu2 Cu12 71.11(3)
O4 Cu2 Cu10 94.21(11)
O2 Cu2 Cu10 41.91(10)
O12 Cu2 Cu10 130.37(16)
O10 Cu2 Cu10 74.4(2)
Cu8 Cu2 Cu10 68.75(2)
Cu12 Cu2 Cu10 78.39(2)
O4 Cu2 Cu1 111.84(12)
O2 Cu2 Cu1 109.25(10)
O12 Cu2 Cu1 80.48(13)
O10 Cu2 Cu1 79.6(2)
Cu8 Cu2 Cu1 110.55(3)
Cu12 Cu2 Cu1 141.08(4)
Cu10 Cu2 Cu1 139.84(3)
O17 Cu3 O1 82.37(15)
O17 Cu3 O7 175.60(16)
O1 Cu3 O7 93.38(16)
O17 Cu3 O13 92.97(17)
O1 Cu3 O13 174.81(19)
O7 Cu3 O13 91.32(17)
O17 Cu3 Cu9 41.12(11)
O1 Cu3 Cu9 42.30(11)
O7 Cu3 Cu9 134.90(12)
O13 Cu3 Cu9 132.68(14)
O18 Cu4 O2 81.55(14)
O18 Cu4 O7 176.21(16)
O2 Cu4 O7 95.30(15)
O18 Cu4 O14 93.06(16)
O2 Cu4 O14 174.18(17)
O7 Cu4 O14 90.17(16)
O18 Cu4 Cu10 40.18(11)
O2 Cu4 Cu10 42.16(10)
O7 Cu4 Cu10 137.01(12)
O14 Cu4 Cu10 132.16(12)
O8 Cu5 O3 97.36(19)
O8 Cu5 O15 93.2(2)
O3 Cu5 O15 168.79(19)
O8 Cu5 O19 176.3(2)
O3 Cu5 O19 78.93(17)
O15 Cu5 O19 90.49(18)
O8 Cu5 Cu11 136.24(15)
O3 Cu5 Cu11 41.64(11)
O15 Cu5 Cu11 127.16(14)
O19 Cu5 Cu11 40.07(13)
O8 Cu6 O4 98.34(19)
O8 Cu6 O16 92.1(2)
O4 Cu6 O16 167.7(2)
O8 Cu6 O20 177.0(2)
O4 Cu6 O20 78.62(17)
O16 Cu6 O20 90.89(18)
O8 Cu6 Cu12 137.69(15)
O4 Cu6 Cu12 40.53(12)
O16 Cu6 Cu12 127.76(15)
O20 Cu6 Cu12 39.30(12)
O3 Cu7 O1 83.55(17)
O3 Cu7 O24 92.79(19)
O1 Cu7 O24 176.33(19)
O3 Cu7 O22 172.21(18)
O1 Cu7 O22 90.24(18)
O24 Cu7 O22 93.4(2)
O3 Cu7 Cu1 42.53(12)
O1 Cu7 Cu1 42.81(12)
O24 Cu7 Cu1 133.61(14)
O22 Cu7 Cu1 132.32(14)
O3 Cu7 Cu13 98.51(11)
O1 Cu7 Cu13 103.43(11)
O24 Cu7 Cu13 77.12(12)
O22 Cu7 Cu13 78.31(12)
Cu1 Cu7 Cu13 114.38(3)
O2 Cu8 O4 83.34(16)
O2 Cu8 O27 175.53(17)
O4 Cu8 O27 92.88(18)
O2 Cu8 O25 90.76(16)
O4 Cu8 O25 173.44(18)
O27 Cu8 O25 92.89(18)
O2 Cu8 Cu2 42.38(11)
O4 Cu8 Cu2 42.05(12)
O27 Cu8 Cu2 133.43(13)
O25 Cu8 Cu2 131.58(12)
O2 Cu8 Cu14 106.78(10)
O4 Cu8 Cu14 105.40(12)
O27 Cu8 Cu14 76.49(12)
O25 Cu8 Cu14 79.02(11)
Cu2 Cu8 Cu14 119.25(3)
O17 Cu9 O29 96.32(17)
O17 Cu9 O1 80.87(16)
O29 Cu9 O1 161.33(17)
O17 Cu9 O5 171.61(16)
O29 Cu9 O5 91.47(16)
O1 Cu9 O5 90.76(15)
O17 Cu9 Cu3 40.55(11)
O29 Cu9 Cu3 130.20(12)
O1 Cu9 Cu3 41.35(11)
O5 Cu9 Cu3 131.13(11)
O17 Cu9 Cu1 114.96(11)
O29 Cu9 Cu1 128.29(13)
O1 Cu9 Cu1 41.18(12)
O5 Cu9 Cu1 57.23(10)
Cu3 Cu9 Cu1 75.27(2)
O18 Cu10 O35 95.83(15)
O18 Cu10 O6 170.73(15)
O35 Cu10 O6 93.38(15)
O18 Cu10 O2 80.53(14)
O35 Cu10 O2 161.47(15)
O6 Cu10 O2 90.40(14)
O18 Cu10 Cu4 40.11(10)
O35 Cu10 Cu4 130.10(11)
O6 Cu10 Cu4 131.18(10)
O2 Cu10 Cu4 41.20(10)
O18 Cu10 Cu2 114.76(10)
O35 Cu10 Cu2 130.21(12)
O6 Cu10 Cu2 57.70(10)
O2 Cu10 Cu2 40.42(11)
Cu4 Cu10 Cu2 75.47(2)
O19 Cu11 O3 81.08(18)
O19 Cu11 O31 95.9(2)
O3 Cu11 O31 164.02(17)
O19 Cu11 O5 168.81(17)
O3 Cu11 O5 89.58(15)
O31 Cu11 O5 91.36(17)
O19 Cu11 Cu1 111.23(14)
O3 Cu11 Cu1 41.25(12)
O31 Cu11 Cu1 128.58(14)
O5 Cu11 Cu1 57.64(10)
O19 Cu11 Cu5 42.68(14)
O3 Cu11 Cu5 41.29(10)
O31 Cu11 Cu5 129.58(12)
O5 Cu11 Cu5 126.49(10)
Cu1 Cu11 Cu5 69.24(3)
O20 Cu12 O37 96.98(18)
O20 Cu12 O4 79.82(17)
O37 Cu12 O4 165.22(17)
O20 Cu12 O6 168.82(17)
O37 Cu12 O6 92.45(16)
O4 Cu12 O6 89.54(15)
O20 Cu12 Cu2 110.41(14)
O37 Cu12 Cu2 130.30(13)
O4 Cu12 Cu2 40.90(12)
O6 Cu12 Cu2 58.59(10)
O20 Cu12 Cu6 41.06(13)
O37 Cu12 Cu6 132.50(12)
O4 Cu12 Cu6 40.00(10)
O6 Cu12 Cu6 127.82(10)
Cu2 Cu12 Cu6 70.76(3)
O21 Cu13 O34 173.23(18)
O21 Cu13 O23 92.75(19)
O34 Cu13 O23 93.34(18)
O21 Cu13 O33 94.34(18)
O34 Cu13 O33 79.56(17)
O23 Cu13 O33 172.90(18)
O21 Cu13 Cu7 82.76(12)
O34 Cu13 Cu7 100.82(12)
O23 Cu13 Cu7 84.02(12)
O33 Cu13 Cu7 97.22(11)
O21 Cu13 Cu15 133.92(14)
O34 Cu13 Cu15 39.85(12)
O23 Cu13 Cu15 133.18(14)
O33 Cu13 Cu15 39.72(11)
Cu7 Cu13 Cu15 102.55(3)
O28 Cu14 O39 173.41(16)
O28 Cu14 O40 94.20(16)
O39 Cu14 O40 79.34(15)
O28 Cu14 O26 92.19(17)
O39 Cu14 O26 94.29(16)
O40 Cu14 O26 173.57(16)
O28 Cu14 Cu8 84.31(11)
O39 Cu14 Cu8 97.74(10)
O40 Cu14 Cu8 97.75(11)
O26 Cu14 Cu8 82.17(11)
O28 Cu14 Cu16 133.72(13)
O39 Cu14 Cu16 39.84(11)
O40 Cu14 Cu16 39.52(10)
O26 Cu14 Cu16 134.08(12)
Cu8 Cu14 Cu16 98.91(3)
O32 Cu15 O30 89.03(19)
O32 Cu15 O33 173.21(19)
O30 Cu15 O33 96.67(17)
O32 Cu15 O34 95.41(18)
O30 Cu15 O34 174.46(18)
O33 Cu15 O34 78.69(16)
O32 Cu15 O5 96.95(16)
O30 Cu15 O5 95.15(15)
O33 Cu15 O5 86.24(14)
O34 Cu15 O5 87.62(15)
O32 Cu15 Cu13 134.42(14)
O30 Cu15 Cu13 136.05(13)
O33 Cu15 Cu13 39.53(12)
O34 Cu15 Cu13 39.18(12)
O5 Cu15 Cu13 86.81(10)
O38 Cu16 O36 88.31(16)
O38 Cu16 O40 95.91(16)
O36 Cu16 O40 174.59(16)
O38 Cu16 O39 171.90(16)
O36 Cu16 O39 97.21(15)
O40 Cu16 O39 78.25(15)
O38 Cu16 O6 96.35(15)
O36 Cu16 O6 92.50(14)
O40 Cu16 O6 90.39(14)
O39 Cu16 O6 89.36(13)
O38 Cu16 Cu14 134.91(12)
O36 Cu16 Cu14 136.37(12)
O40 Cu16 Cu14 39.11(11)
O39 Cu16 Cu14 39.17(10)
O6 Cu16 Cu14 88.69(9)
Cu3 O1 Cu1 133.8(2)
Cu3 O1 Cu7 117.9(2)
Cu1 O1 Cu7 94.19(16)
Cu3 O1 Cu9 96.35(16)
Cu1 O1 Cu9 96.72(18)
Cu7 O1 Cu9 117.62(18)
Cu8 O2 Cu2 95.46(15)
Cu8 O2 Cu4 115.45(19)
Cu2 O2 Cu4 136.61(19)
Cu8 O2 Cu10 113.79(16)
Cu2 O2 Cu10 97.67(16)
Cu4 O2 Cu10 96.65(15)
Cu1 O3 Cu7 94.79(16)
Cu1 O3 Cu5 117.5(2)
Cu7 O3 Cu5 126.4(2)
Cu1 O3 Cu11 96.82(19)
Cu7 O3 Cu11 121.68(18)
Cu5 O3 Cu11 97.08(16)
Cu2 O4 Cu8 95.51(17)
Cu2 O4 Cu6 124.1(2)
Cu8 O4 Cu6 121.5(2)
Cu2 O4 Cu12 96.83(18)
Cu8 O4 Cu12 118.22(19)
Cu6 O4 Cu12 99.46(17)
Cu11 O5 Cu9 137.3(2)
Cu11 O5 Cu15 89.87(14)
Cu9 O5 Cu15 91.03(13)
Cu11 O5 H5 115.3
Cu9 O5 H5 105.8
Cu15 O5 H5 103.9
Cu10 O6 Cu12 138.3(2)
Cu10 O6 Cu16 90.70(13)
Cu12 O6 Cu16 91.13(13)
Cu10 O6 H6 115.1
Cu12 O6 H6 106.1
Cu16 O6 H6 96.1
Cu3 O7 Cu4 110.06(19)
Cu3 O7 H7 100.2
Cu4 O7 H7 94.7
Cu5 O8 Cu6 121.2(3)
Cu5 O8 H8 108.5
Cu6 O8 H8 92.7
C6 O9 Cu1 140.3(8)
C6 O10 Cu2 126.2(7)
C1 O11 Cu1 132.1(4)
C1 O12 Cu2 126.9(4)
C16 O13 Cu3 131.1(4)
C16 O14 Cu4 129.4(4)
C11 O15 Cu5 132.0(4)
C11 O16 Cu6 133.6(4)
C65 O17 Cu3 125.3(3)
C65 O17 Cu9 126.6(4)
Cu3 O17 Cu9 98.33(17)
C73 O18 Cu4 125.2(3)
C73 O18 Cu10 127.2(4)
Cu4 O18 Cu10 99.72(16)
C61 O19 Cu11 128.1(5)
C61 O19 Cu5 127.2(4)
Cu11 O19 Cu5 97.3(2)
C69 O20 Cu12 128.9(4)
C69 O20 Cu6 128.2(4)
Cu12 O20 Cu6 99.64(19)
C26 O21 Cu13 125.5(4)
C26 O22 Cu7 127.8(4)
C21 O23 Cu13 123.7(4)
C21 O24 Cu7 130.4(4)
C36 O25 Cu8 128.2(4)
C36 O26 Cu14 125.3(4)
C31 O27 Cu8 131.7(4)
C31 O28 Cu14 121.8(4)
C46 O29 Cu9 130.7(4)
C46 O30 Cu15 126.4(4)
C41 O31 Cu11 132.9(4)
C41 O32 Cu15 124.8(4)
C81 O33 Cu13 121.6(4)
C81 O33 Cu15 123.4(3)
Cu13 O33 Cu15 100.75(17)
C77' O34 C77 15.1(10)
C77' O34 Cu13 126.1(8)
C77 O34 Cu13 114.7(7)
C77' O34 Cu15 116.9(8)
C77 O34 Cu15 131.8(7)
Cu13 O34 Cu15 100.97(17)
C56 O35 Cu10 131.3(4)
C56 O36 Cu16 127.9(3)
C51 O37 Cu12 131.8(4)
C51 O38 Cu16 126.2(4)
C89 O39 Cu14 122.1(3)
C89 O39 Cu16 126.3(3)
Cu14 O39 Cu16 100.99(15)
C85 O40 Cu14 124.7(4)
C85 O40 Cu16 125.2(3)
Cu14 O40 Cu16 101.37(16)
O12 C1 O11 122.6(6)
O12 C1 C2 120.1(6)
O11 C1 C2 117.4(6)
C3' C2 C4 124.4(12)
C3' C2 C4' 107.0(12)
C4 C2 C4' 26.0(10)
C3' C2 C5' 112.8(13)
C4 C2 C5' 82.7(12)
C4' C2 C5' 108.0(13)
C3' C2 C1 111.4(9)
C4 C2 C1 110.9(9)
C4' C2 C1 106.2(10)
C5' C2 C1 111.0(11)
C3' C2 C5 91.1(10)
C4 C2 C5 108.9(10)
C4' C2 C5 132.6(11)
C5' C2 C5 27.3(10)
C1 C2 C5 107.0(8)
C3' C2 C3 20.9(11)
C4 C2 C3 109.6(12)
C4' C2 C3 88.3(12)
C5' C2 C3 129.4(13)
C1 C2 C3 109.3(9)
C5 C2 C3 111.0(11)
C2 C3 H3A 109.5
C2 C3 H3B 109.5
H3A C3 H3B 109.5
C2 C3 H3C 109.5
H3A C3 H3C 109.5
H3B C3 H3C 109.5
C2 C4 H4A 109.5
C2 C4 H4B 109.5
H4A C4 H4B 109.5
C2 C4 H4C 109.5
H4A C4 H4C 109.5
H4B C4 H4C 109.5
C2 C5 H5A 109.5
C2 C5 H5B 109.5
H5A C5 H5B 109.5
C2 C5 H5C 109.5
H5A C5 H5C 109.5
H5B C5 H5C 109.5
C2 C3' H3'A 109.5
C2 C3' H3'B 109.5
H3'A C3' H3'B 109.5
C2 C3' H3'C 109.5
H3'A C3' H3'C 109.5
H3'B C3' H3'C 109.5
C2 C4' H4'A 109.5
C2 C4' H4'B 109.5
H4'A C4' H4'B 109.5
C2 C4' H4'C 109.5
H4'A C4' H4'C 109.5
H4'B C4' H4'C 109.5
C2 C5' H5'A 109.5
C2 C5' H5'B 109.5
H5'A C5' H5'B 109.5
C2 C5' H5'C 109.5
H5'A C5' H5'C 109.5
H5'B C5' H5'C 109.5
O10 C6 O9 120.2(10)
O10 C6 C7 122.5(8)
O9 C6 C7 117.2(8)
C8 C7 C6 114.7(10)
C8 C7 C10 111.7(9)
C6 C7 C10 109.2(8)
C8 C7 C9 105.8(9)
C6 C7 C9 109.8(8)
C10 C7 C9 105.1(10)
C7 C8 H8A 109.5
C7 C8 H8B 109.5
H8A C8 H8B 109.5
C7 C8 H8C 109.5
H8A C8 H8C 109.5
H8B C8 H8C 109.5
C7 C9 H9A 109.5
C7 C9 H9B 109.5
H9A C9 H9B 109.5
C7 C9 H9C 109.5
H9A C9 H9C 109.5
H9B C9 H9C 109.5
C7 C10 H10A 109.5
C7 C10 H10B 109.5
H10A C10 H10B 109.5
C7 C10 H10C 109.5
H10A C10 H10C 109.5
H10B C10 H10C 109.5
O15 C11 O16 122.8(6)
O15 C11 C12 119.4(6)
O16 C11 C12 117.7(6)
C13' C12 C14' 113.9(16)
C13' C12 C15 134.2(14)
C14' C12 C15 56.8(11)
C13' C12 C11 113.3(12)
C14' C12 C11 115.7(11)
C15 C12 C11 109.8(9)
C13' C12 C13 31.4(11)
C14' C12 C13 133.1(12)
C15 C12 C13 117.5(10)
C11 C12 C13 109.6(7)
C13' C12 C14 73.1(13)
C14' C12 C14 53.1(11)
C15 C12 C14 109.4(10)
C11 C12 C14 105.8(8)
C13 C12 C14 104.0(9)
C13' C12 C15' 116.4(15)
C14' C12 C15' 101.6(15)
C15 C12 C15' 44.9(10)
C11 C12 C15' 93.9(11)
C13 C12 C15' 86.2(11)
C14 C12 C15' 152.8(13)
C12 C13 H13A 109.5
C12 C13 H13B 109.5
H13A C13 H13B 109.5
C12 C13 H13C 109.5
H13A C13 H13C 109.5
H13B C13 H13C 109.5
C12 C14 H14A 109.5
C12 C14 H14B 109.5
H14A C14 H14B 109.5
C12 C14 H14C 109.5
H14A C14 H14C 109.5
H14B C14 H14C 109.5
C12 C15 H15A 109.5
C12 C15 H15B 109.5
H15A C15 H15B 109.5
C12 C15 H15C 109.5
H15A C15 H15C 109.5
H15B C15 H15C 109.5
C12 C13' H13D 109.5
C12 C13' H13E 109.5
H13D C13' H13E 109.5
C12 C13' H13F 109.5
H13D C13' H13F 109.5
H13E C13' H13F 109.5
C12 C14' H14D 109.5
C12 C14' H14E 109.5
H14D C14' H14E 109.5
C12 C14' H14F 109.5
H14D C14' H14F 109.5
H14E C14' H14F 109.5
C12 C15' H15D 109.5
C12 C15' H15E 109.5
H15D C15' H15E 109.5
C12 C15' H15F 109.5
H15D C15' H15F 109.5
H15E C15' H15F 109.5
O14 C16 O13 126.9(5)
O14 C16 C17 117.0(5)
O13 C16 C17 116.1(5)
C20' C17 C19 64.5(12)
C20' C17 C18' 114.4(14)
C19 C17 C18' 124.9(10)
C20' C17 C16 116.4(12)
C19 C17 C16 114.1(8)
C18' C17 C16 113.7(8)
C20' C17 C18 128.8(13)
C19 C17 C18 113.7(10)
C18' C17 C18 20.9(8)
C16 C17 C18 110.4(8)
C20' C17 C20 41.3(12)
C19 C17 C20 105.6(9)
C18' C17 C20 88.1(10)
C16 C17 C20 103.7(7)
C18 C17 C20 108.7(9)
C20' C17 C19' 104.6(14)
C19 C17 C19' 40.2(8)
C18' C17 C19' 105.5(10)
C16 C17 C19' 100.0(8)
C18 C17 C19' 86.3(9)
C20 C17 C19' 144.9(9)
C17 C18 H18A 109.5
C17 C18 H18B 109.5
H18A C18 H18B 109.5
C17 C18 H18C 109.5
H18A C18 H18C 109.5
H18B C18 H18C 109.5
C17 C19 H19A 109.5
C17 C19 H19B 109.5
H19A C19 H19B 109.5
C17 C19 H19C 109.5
H19A C19 H19C 109.5
H19B C19 H19C 109.5
C17 C20 H20A 109.5
C17 C20 H20B 109.5
H20A C20 H20B 109.5
C17 C20 H20C 109.5
H20A C20 H20C 109.5
H20B C20 H20C 109.5
C17 C18' H18D 109.5
C17 C18' H18E 109.5
H18D C18' H18E 109.5
C17 C18' H18F 109.5
H18D C18' H18F 109.5
H18E C18' H18F 109.5
C17 C19' H19D 109.5
C17 C19' H19E 109.5
H19D C19' H19E 109.5
C17 C19' H19F 109.5
H19D C19' H19F 109.5
H19E C19' H19F 109.5
C17 C20' H20D 109.5
C17 C20' H20E 109.5
H20D C20' H20E 109.5
C17 C20' H20F 109.5
H20D C20' H20F 109.5
H20E C20' H20F 109.5
O23 C21 O24 124.5(7)
O23 C21 C22 118.2(6)
O24 C21 C22 117.2(6)
C24' C22 C25 81.6(12)
C24' C22 C23' 109.2(13)
C25 C22 C23' 119.4(13)
C24' C22 C21 112.7(11)
C25 C22 C21 116.3(10)
C23' C22 C21 113.2(10)
C24' C22 C23 125.7(13)
C25 C22 C23 111.2(12)
C23' C22 C23 18.0(10)
C21 C22 C23 107.7(9)
C24' C22 C24 26.3(10)
C25 C22 C24 107.8(12)
C23' C22 C24 93.6(11)
C21 C22 C24 102.1(9)
C23 C22 C24 111.5(11)
C24' C22 C25' 108.3(11)
C25 C22 C25' 26.8(9)
C23' C22 C25' 109.9(10)
C21 C22 C25' 103.2(8)
C23 C22 C25' 95.7(9)
C24 C22 C25' 134.6(10)
C22 C23 H23A 109.5
C22 C23 H23B 109.5
H23A C23 H23B 109.5
C22 C23 H23C 109.5
H23A C23 H23C 109.5
H23B C23 H23C 109.5
C22 C24 H24A 109.5
C22 C24 H24B 109.5
H24A C24 H24B 109.5
C22 C24 H24C 109.5
H24A C24 H24C 109.5
H24B C24 H24C 109.5
C22 C25 H25A 109.5
C22 C25 H25B 109.5
H25A C25 H25B 109.5
C22 C25 H25C 109.5
H25A C25 H25C 109.5
H25B C25 H25C 109.5
C22 C23' H23D 109.5
C22 C23' H23E 109.5
H23D C23' H23E 109.5
C22 C23' H23F 109.5
H23D C23' H23F 109.5
H23E C23' H23F 109.5
C22 C24' H24D 109.5
C22 C24' H24E 109.5
H24D C24' H24E 109.5
C22 C24' H24F 109.5
H24D C24' H24F 109.5
H24E C24' H24F 109.5
C22 C25' H25D 109.5
C22 C25' H25E 109.5
H25D C25' H25E 109.5
C22 C25' H25F 109.5
H25D C25' H25F 109.5
H25E C25' H25F 109.5
O22 C26 O21 125.0(6)
O22 C26 C27 117.6(6)
O21 C26 C27 117.4(5)
C28 C27 C30' 85.8(12)
C28 C27 C29 108.7(13)
C30' C27 C29 122.6(10)
C28 C27 C26 110.2(12)
C30' C27 C26 112.9(8)
C29 C27 C26 112.8(8)
C28 C27 C29' 125.1(13)
C30' C27 C29' 109.6(10)
C29 C27 C29' 19.5(9)
C26 C27 C29' 110.7(8)
C28 C27 C28' 18.5(12)
C30' C27 C28' 104.2(10)
C29 C27 C28' 96.9(9)
C26 C27 C28' 103.6(8)
C29' C27 C28' 115.6(10)
C28 C27 C30 109.8(12)
C30' C27 C30 24.6(7)
C29 C27 C30 107.8(10)
C26 C27 C30 107.6(7)
C29' C27 C30 90.8(9)
C28' C27 C30 127.9(10)
C27 C28 H28A 109.5
C27 C28 H28B 109.5
H28A C28 H28B 109.5
C27 C28 H28C 109.5
H28A C28 H28C 109.5
H28B C28 H28C 109.5
C27 C29 H29A 109.5
C27 C29 H29B 109.5
H29A C29 H29B 109.5
C27 C29 H29C 109.5
H29A C29 H29C 109.5
H29B C29 H29C 109.5
C27 C30 H30A 109.5
C27 C30 H30B 109.5
H30A C30 H30B 109.5
C27 C30 H30C 109.5
H30A C30 H30C 109.5
H30B C30 H30C 109.5
C27 C28' H28D 109.5
C27 C28' H28E 109.5
H28D C28' H28E 109.5
C27 C28' H28F 109.5
H28D C28' H28F 109.5
H28E C28' H28F 109.5
C27 C29' H29D 109.5
C27 C29' H29E 109.5
H29D C29' H29E 109.5
C27 C29' H29F 109.5
H29D C29' H29F 109.5
H29E C29' H29F 109.5
C27 C30' H30D 109.5
C27 C30' H30E 109.5
H30D C30' H30E 109.5
C27 C30' H30F 109.5
H30D C30' H30F 109.5
H30E C30' H30F 109.5
O27 C31 O28 125.7(5)
O27 C31 C32 117.7(5)
O28 C31 C32 116.6(6)
C34 C32 C35 111.3(6)
C34 C32 C33 109.4(7)
C35 C32 C33 109.5(7)
C34 C32 C31 111.6(6)
C35 C32 C31 108.7(6)
C33 C32 C31 106.1(6)
C32 C33 H33A 109.5
C32 C33 H33B 109.5
H33A C33 H33B 109.5
C32 C33 H33C 109.5
H33A C33 H33C 109.5
H33B C33 H33C 109.5
C32 C34 H34A 109.5
C32 C34 H34B 109.5
H34A C34 H34B 109.5
C32 C34 H34C 109.5
H34A C34 H34C 109.5
H34B C34 H34C 109.5
C32 C35 H35A 109.5
C32 C35 H35B 109.5
H35A C35 H35B 109.5
C32 C35 H35C 109.5
H35A C35 H35C 109.5
H35B C35 H35C 109.5
O25 C36 O26 125.2(5)
O25 C36 C37 117.5(5)
O26 C36 C37 117.3(5)
C40' C37 C38' 104.9(17)
C40' C37 C39 67.7(15)
C38' C37 C39 130.8(11)
C40' C37 C36 112.1(15)
C38' C37 C36 116.0(10)
C39 C37 C36 111.4(6)
C40' C37 C38 128.5(15)
C38' C37 C38 29.6(9)
C39 C37 C38 117.6(8)
C36 C37 C38 111.9(7)
C40' C37 C39' 106.6(17)
C38' C37 C39' 113.1(14)
C39 C37 C39' 39.7(9)
C36 C37 C39' 104.1(11)
C38 C37 C39' 87.2(11)
C40' C37 C40 36.4(14)
C38' C37 C40 77.3(10)
C39 C37 C40 103.6(7)
C36 C37 C40 104.6(6)
C38 C37 C40 106.5(8)
C39' C37 C40 140.4(11)
C37 C38 H38A 109.5
C37 C38 H38B 109.5
H38A C38 H38B 109.5
C37 C38 H38C 109.5
H38A C38 H38C 109.5
H38B C38 H38C 109.5
C37 C39 H39A 109.5
C37 C39 H39B 109.5
H39A C39 H39B 109.5
C37 C39 H39C 109.5
H39A C39 H39C 109.5
H39B C39 H39C 109.5
C37 C40 H40A 109.5
C37 C40 H40B 109.5
H40A C40 H40B 109.5
C37 C40 H40C 109.5
H40A C40 H40C 109.5
H40B C40 H40C 109.5
C37 C38' H38D 109.5
C37 C38' H38E 109.5
H38D C38' H38E 109.5
C37 C38' H38F 109.5
H38D C38' H38F 109.5
H38E C38' H38F 109.5
C37 C39' H39D 109.5
C37 C39' H39E 109.5
H39D C39' H39E 109.5
C37 C39' H39F 109.5
H39D C39' H39F 109.5
H39E C39' H39F 109.5
C37 C40' H40D 109.5
C37 C40' H40E 109.5
H40D C40' H40E 109.5
C37 C40' H40F 109.5
H40D C40' H40F 109.5
H40E C40' H40F 109.5
O31 C41 O32 126.1(6)
O31 C41 C42 117.9(6)
O32 C41 C42 116.0(6)
C45 C42 C43' 97.3(14)
C45 C42 C44 91.2(13)
C43' C42 C44 126.7(12)
C45 C42 C41 114.7(14)
C43' C42 C41 112.5(9)
C44 C42 C41 111.0(8)
C45 C42 C43 118.6(15)
C43' C42 C43 21.9(10)
C44 C42 C43 117.4(12)
C41 C42 C43 104.0(9)
C45 C42 C44' 116.2(14)
C43' C42 C44' 104.3(12)
C44 C42 C44' 30.1(8)
C41 C42 C44' 110.6(9)
C43 C42 C44' 89.6(12)
C45 C42 C45' 15.0(15)
C43' C42 C45' 98.5(10)
C44 C42 C45' 102.1(10)
C41 C42 C45' 100.8(8)
C43 C42 C45' 120.3(11)
C44' C42 C45' 129.5(11)
C42 C43 H43A 109.5
C42 C43 H43B 109.5
H43A C43 H43B 109.5
C42 C43 H43C 109.5
H43A C43 H43C 109.5
H43B C43 H43C 109.5
C42 C44 C45 40.5(8)
C42 C44 H44A 109.5
C45 C44 H44A 148.3
C42 C44 H44B 109.5
C45 C44 H44B 80.6
H44A C44 H44B 109.5
C42 C44 H44C 109.5
C45 C44 H44C 94.2
H44A C44 H44C 109.5
H44B C44 H44C 109.5
C42 C45 C44 48.3(10)
C42 C45 H45A 109.5
C44 C45 H45A 92.2
C42 C45 H45B 109.5
C44 C45 H45B 154.4
H45A C45 H45B 109.5
C42 C45 H45C 109.5
C44 C45 H45C 74.1
H45A C45 H45C 109.5
H45B C45 H45C 109.5
C42 C43' H43D 109.5
C42 C43' H43E 109.5
H43D C43' H43E 109.5
C42 C43' H43F 109.5
H43D C43' H43F 109.5
H43E C43' H43F 109.5
C42 C44' H44D 109.5
C42 C44' H44E 109.5
H44D C44' H44E 109.5
C42 C44' H44F 109.5
H44D C44' H44F 109.5
H44E C44' H44F 109.5
C42 C45' H45D 109.5
C42 C45' H45E 109.5
H45D C45' H45E 109.5
C42 C45' H45F 109.5
H45D C45' H45F 109.5
H45E C45' H45F 109.5
O30 C46 O29 126.9(6)
O30 C46 C47 116.9(5)
O29 C46 C47 116.1(6)
C49' C47 C48' 115.6(12)
C49' C47 C48 129.1(11)
C48' C47 C48 28.1(9)
C49' C47 C50 63.1(10)
C48' C47 C50 135.0(12)
C48 C47 C50 113.9(12)
C49' C47 C46 113.4(10)
C48' C47 C46 112.6(9)
C48 C47 C46 115.2(8)
C50 C47 C46 107.4(9)
C49' C47 C50' 104.9(12)
C48' C47 C50' 105.2(12)
C48 C47 C50' 77.5(10)
C50 C47 C50' 44.0(9)
C46 C47 C50' 103.7(9)
C49' C47 C49 45.6(9)
C48' C47 C49 82.5(10)
C48 C47 C49 108.5(10)
C50 C47 C49 108.7(10)
C46 C47 C49 102.4(8)
C50' C47 C49 147.2(11)
C47 C48 H48A 109.5
C47 C48 H48B 109.5
H48A C48 H48B 109.5
C47 C48 H48C 109.5
H48A C48 H48C 109.5
H48B C48 H48C 109.5
C47 C49 H49A 109.5
C47 C49 H49B 109.5
H49A C49 H49B 109.5
C47 C49 H49C 109.5
H49A C49 H49C 109.5
H49B C49 H49C 109.5
C47 C50 H50A 109.5
C47 C50 H50B 109.5
H50A C50 H50B 109.5
C47 C50 H50C 109.5
H50A C50 H50C 109.5
H50B C50 H50C 109.5
C47 C48' H48D 109.5
C47 C48' H48E 109.5
H48D C48' H48E 109.5
C47 C48' H48F 109.5
H48D C48' H48F 109.5
H48E C48' H48F 109.5
C47 C49' H49D 109.5
C47 C49' H49E 109.5
H49D C49' H49E 109.5
C47 C49' H49F 109.5
H49D C49' H49F 109.5
H49E C49' H49F 109.5
C47 C50' H50D 109.5
C47 C50' H50E 109.5
H50D C50' H50E 109.5
C47 C50' H50F 109.5
H50D C50' H50F 109.5
H50E C50' H50F 109.5
O37 C51 O38 126.7(6)
O37 C51 C52 117.8(6)
O38 C51 C52 115.5(6)
C53' C52 C54 127.0(11)
C53' C52 C55 62.6(10)
C54 C52 C55 109.8(12)
C53' C52 C51 116.3(8)
C54 C52 C51 115.6(9)
C55 C52 C51 107.9(10)
C53' C52 C54' 121.7(11)
C54 C52 C54' 29.1(9)
C55 C52 C54' 136.6(13)
C51 C52 C54' 106.5(9)
C53' C52 C53 33.7(8)
C54 C52 C53 118.0(11)
C55 C52 C53 96.3(12)
C51 C52 C53 107.2(8)
C54' C52 C53 98.1(11)
C53' C52 C55' 104.4(11)
C54 C52 C55' 74.0(11)
C55 C52 C55' 44.1(10)
C51 C52 C55' 102.3(9)
C54' C52 C55' 102.9(11)
C53 C52 C55' 136.9(11)
C52 C53 H53A 109.5
C52 C53 H53B 109.5
H53A C53 H53B 109.5
C52 C53 H53C 109.5
H53A C53 H53C 109.5
H53B C53 H53C 109.5
C52 C54 H54A 109.5
C52 C54 H54B 109.5
H54A C54 H54B 109.5
C52 C54 H54C 109.5
H54A C54 H54C 109.5
H54B C54 H54C 109.5
C52 C55 H55A 109.5
C52 C55 H55B 109.5
H55A C55 H55B 109.5
C52 C55 H55C 109.5
H55A C55 H55C 109.5
H55B C55 H55C 109.5
C52 C53' H53D 109.5
C52 C53' H53E 109.5
H53D C53' H53E 109.5
C52 C53' H53F 109.5
H53D C53' H53F 109.5
H53E C53' H53F 109.5
C52 C54' H54D 109.5
C52 C54' H54E 109.5
H54D C54' H54E 109.5
C52 C54' H54F 109.5
H54D C54' H54F 109.5
H54E C54' H54F 109.5
C52 C55' H55D 109.5
C52 C55' H55E 109.5
H55D C55' H55E 109.5
C52 C55' H55F 109.5
H55D C55' H55F 109.5
H55E C55' H55F 109.5
O36 C56 O35 125.9(5)
O36 C56 C57 116.6(5)
O35 C56 C57 117.5(5)
C59' C57 C59 31.0(9)
C59' C57 C60' 129.4(14)
C59 C57 C60' 144.0(13)
C59' C57 C58' 91.8(13)
C59 C57 C58' 61.9(11)
C60' C57 C58' 109.6(14)
C59' C57 C60 89.8(11)
C59 C57 C60 116.4(10)
C60' C57 C60 43.1(10)
C58' C57 C60 136.0(11)
C59' C57 C56 107.3(9)
C59 C57 C56 108.6(8)
C60' C57 C56 107.0(11)
C58' C57 C56 110.3(10)
C60 C57 C56 111.1(7)
C59' C57 C58 128.9(11)
C59 C57 C58 102.3(8)
C60' C57 C58 70.5(11)
C58' C57 C58 41.9(9)
C60 C57 C58 109.2(8)
C56 C57 C58 108.7(6)
C57 C58 H58A 109.5
C57 C58 H58B 109.5
H58A C58 H58B 109.5
C57 C58 H58C 109.5
H58A C58 H58C 109.5
H58B C58 H58C 109.5
C57 C59 H59A 109.5
C57 C59 H59B 109.5
H59A C59 H59B 109.5
C57 C59 H59C 109.5
H59A C59 H59C 109.5
H59B C59 H59C 109.5
C57 C60 H60A 109.5
C57 C60 H60B 109.5
H60A C60 H60B 109.5
C57 C60 H60C 109.5
H60A C60 H60C 109.5
H60B C60 H60C 109.5
C57 C58' H58D 109.5
C57 C58' H58E 109.5
H58D C58' H58E 109.5
C57 C58' H58F 109.5
H58D C58' H58F 109.5
H58E C58' H58F 109.5
C57 C59' H59D 109.5
C57 C59' H59E 109.5
H59D C59' H59E 109.5
C57 C59' H59F 109.5
H59D C59' H59F 109.5
H59E C59' H59F 109.5
C57 C60' H60D 109.5
C57 C60' H60E 109.5
H60D C60' H60E 109.5
C57 C60' H60F 109.5
H60D C60' H60F 109.5
H60E C60' H60F 109.5
O19 C61 C62 113.5(8)
O19 C61 H61A 108.9
C62 C61 H61A 108.9
O19 C61 H61B 108.9
C62 C61 H61B 108.9
H61A C61 H61B 107.7
C63 C62 C61 110.7(8)
C63 C62 H62A 109.5
C61 C62 H62A 109.5
C63 C62 H62B 109.5
C61 C62 H62B 109.5
H62A C62 H62B 108.1
C62 C63 C64 115(2)
C62 C63 C64' 110.1(12)
C64 C63 C64' 74(2)
C62 C63 H63A 108.5
C64 C63 H63A 108.5
C64' C63 H63A 38.5
C62 C63 H63B 108.5
C64 C63 H63B 108.5
C64' C63 H63B 135.5
H63A C63 H63B 107.5
C62 C63 H63C 109.7
C64 C63 H63C 130.7
C64' C63 H63C 109.7
H63A C63 H63C 74.6
H63B C63 H63C 34.7
C62 C63 H63D 109.7
C64 C63 H63D 37.1
C64' C63 H63D 109.7
H63A C63 H63D 137.8
H63B C63 H63D 76.5
H63C C63 H63D 108.2
C63 C64 H64A 109.5
C63 C64 H64B 109.5
H64A C64 H64B 109.5
C63 C64 H64C 109.5
H64A C64 H64C 109.5
H64B C64 H64C 109.5
C63 C64' H64D 109.5
C63 C64' H64E 109.5
H64D C64' H64E 109.5
C63 C64' H64F 109.5
H64D C64' H64F 109.5
H64E C64' H64F 109.5
O17 C65 C66 111.2(6)
O17 C65 H65A 109.4
C66 C65 H65A 109.4
O17 C65 H65B 109.4
C66 C65 H65B 109.4
H65A C65 H65B 108.0
C65 C66 C67 111.9(7)
C65 C66 H66A 109.2
C67 C66 H66A 109.2
C65 C66 H66B 109.2
C67 C66 H66B 109.2
H66A C66 H66B 107.9
C68 C67 C66 113.6(7)
C68 C67 H67A 108.8
C66 C67 H67A 108.8
C68 C67 H67B 108.8
C66 C67 H67B 108.8
H67A C67 H67B 107.7
C67 C68 H68A 109.5
C67 C68 H68B 109.5
H68A C68 H68B 109.5
C67 C68 H68C 109.5
H68A C68 H68C 109.5
H68B C68 H68C 109.5
O20 C69 C70 111.4(7)
O20 C69 H69A 109.3
C70 C69 H69A 109.3
O20 C69 H69B 109.3
C70 C69 H69B 109.3
H69A C69 H69B 108.0
C71 C70 C69 110.8(8)
C71 C70 H70A 109.5
C69 C70 H70A 109.5
C71 C70 H70B 109.5
C69 C70 H70B 109.5
H70A C70 H70B 108.1
C70 C71 C72 106.1(10)
C70 C71 H71A 110.5
C72 C71 H71A 110.5
C70 C71 H71B 110.5
C72 C71 H71B 110.5
H71A C71 H71B 108.7
C71 C72 H72A 109.5
C71 C72 H72B 109.5
H72A C72 H72B 109.5
C71 C72 H72C 109.5
H72A C72 H72C 109.5
H72B C72 H72C 109.5
O18 C73 C74 112.1(5)
O18 C73 H73A 109.2
C74 C73 H73A 109.2
O18 C73 H73B 109.2
C74 C73 H73B 109.2
H73A C73 H73B 107.9
C75 C74 C73 112.8(5)
C75 C74 H74A 109.0
C73 C74 H74A 109.0
C75 C74 H74B 109.0
C73 C74 H74B 109.0
H74A C74 H74B 107.8
C74 C75 C76 113.1(7)
C74 C75 H75A 109.0
C76 C75 H75A 109.0
C74 C75 H75B 109.0
C76 C75 H75B 109.0
H75A C75 H75B 107.8
C75 C76 H76A 109.5
C75 C76 H76B 109.5
H76A C76 H76B 109.5
C75 C76 H76C 109.5
H76A C76 H76C 109.5
H76B C76 H76C 109.5
O34 C77 C78 110.5(11)
O34 C77 H77A 109.6
C78 C77 H77A 109.6
O34 C77 H77B 109.6
C78 C77 H77B 109.6
H77A C77 H77B 108.1
C79 C78 C77 118.6(13)
C79 C78 H78A 107.7
C77 C78 H78A 107.7
C79 C78 H78B 107.7
C77 C78 H78B 107.7
H78A C78 H78B 107.1
C78 C79 C80 113.1(14)
C78 C79 H79A 109.0
C80 C79 H79A 109.0
C78 C79 H79B 109.0
C80 C79 H79B 109.0
H79A C79 H79B 107.8
C79 C80 H80A 109.5
C79 C80 H80B 109.5
H80A C80 H80B 109.5
C79 C80 H80C 109.5
H80A C80 H80C 109.5
H80B C80 H80C 109.5
O34 C77' C78' 114.2(12)
O34 C77' H77C 108.7
C78' C77' H77C 108.7
O34 C77' H77D 108.7
C78' C77' H77D 108.7
H77C C77' H77D 107.6
C79' C78' C77' 114.2(13)
C79' C78' H78C 108.7
C77' C78' H78C 108.7
C79' C78' H78D 108.7
C77' C78' H78D 108.7
H78C C78' H78D 107.6
C80' C79' C78' 114.9(19)
C80' C79' H79C 108.5
C78' C79' H79C 108.5
C80' C79' H79D 108.5
C78' C79' H79D 108.5
H79C C79' H79D 107.5
C79' C80' H80D 109.5
C79' C80' H80E 109.5
H80D C80' H80E 109.5
C79' C80' H80F 109.5
H80D C80' H80F 109.5
H80E C80' H80F 109.5
O33 C81 C82 112.1(5)
O33 C81 H81A 109.2
C82 C81 H81A 109.2
O33 C81 H81B 109.2
C82 C81 H81B 109.2
H81A C81 H81B 107.9
C81 C82 C83 112.3(5)
C81 C82 H82A 109.1
C83 C82 H82A 109.1
C81 C82 H82B 109.1
C83 C82 H82B 109.1
H82A C82 H82B 107.9
C84 C83 C82 113.8(6)
C84 C83 H83A 108.8
C82 C83 H83A 108.8
C84 C83 H83B 108.8
C82 C83 H83B 108.8
H83A C83 H83B 107.7
C83 C84 H84A 109.5
C83 C84 H84B 109.5
H84A C84 H84B 109.5
C83 C84 H84C 109.5
H84A C84 H84C 109.5
H84B C84 H84C 109.5
O40 C85 C86 112.5(5)
O40 C85 H85A 109.1
C86 C85 H85A 109.1
O40 C85 H85B 109.1
C86 C85 H85B 109.1
H85A C85 H85B 107.8
C85 C86 C87 110.9(6)
C85 C86 H86A 109.5
C87 C86 H86A 109.5
C85 C86 H86B 109.5
C87 C86 H86B 109.5
H86A C86 H86B 108.1
C88 C87 C86 112.3(9)
C88 C87 H87A 109.1
C86 C87 H87A 109.1
C88 C87 H87B 109.1
C86 C87 H87B 109.1
H87A C87 H87B 107.9
C87 C88 H88A 109.5
C87 C88 H88B 109.5
H88A C88 H88B 109.5
C87 C88 H88C 109.5
H88A C88 H88C 109.5
H88B C88 H88C 109.5
O39 C89 C90 112.9(5)
O39 C89 H89A 109.0
C90 C89 H89A 109.0
O39 C89 H89B 109.0
C90 C89 H89B 109.0
H89A C89 H89B 107.8
C89 C90 C91 118.4(6)
C89 C90 H90A 107.7
C91 C90 H90A 107.7
C89 C90 H90B 107.7
C91 C90 H90B 107.7
H90A C90 H90B 107.1
C90 C91 C92 114.8(7)
C90 C91 H91A 108.6
C92 C91 H91A 108.6
C90 C91 H91B 108.6
C92 C91 H91B 108.6
H91A C91 H91B 107.5
C91 C92 H92A 109.5
C91 C92 H92B 109.5
H92A C92 H92B 109.5
C91 C92 H92C 109.5
H92A C92 H92C 109.5
H92B C92 H92C 109.5
C93 O41 H41 109.5
C94 C93 O41 117.1(8)
C94 C93 H93A 108.0
O41 C93 H93A 108.0
C94 C93 H93B 108.0
O41 C93 H93B 108.0
H93A C93 H93B 107.3
C93 C94 C95 114.3(8)
C93 C94 H94A 108.7
C95 C94 H94A 108.7
C93 C94 H94B 108.7
C95 C94 H94B 108.7
H94A C94 H94B 107.6
C96 C95 C94 118.3(10)
C96 C95 H95A 107.7
C94 C95 H95A 107.7
C96 C95 H95B 107.7
C94 C95 H95B 107.7
H95A C95 H95B 107.1
C95 C96 H96A 109.5
C95 C96 H96B 109.5
H96A C96 H96B 109.5
C95 C96 H96C 109.5
H96A C96 H96C 109.5
H96B C96 H96C 109.5

loop_
_geom_bond_atom_site_label_1
_geom_bond_atom_site_label_2
_geom_bond_distance
Cu1 O3 1.915(4)
Cu1 O1 1.924(4)
Cu1 O9 1.938(7)
Cu1 O11 1.957(5)
Cu1 Cu7 2.8231(11)
Cu1 Cu11 2.8837(10)
Cu1 Cu9 2.9016(9)
Cu1 Cu2 2.9317(9)
Cu2 O4 1.898(4)
Cu2 O2 1.909(4)
Cu2 O12 1.954(4)
Cu2 O10 2.035(7)
Cu2 Cu8 2.8198(11)
Cu2 Cu12 2.8778(10)
Cu2 Cu10 2.9184(10)
Cu3 O17 1.900(4)
Cu3 O1 1.923(4)
Cu3 O7 1.928(4)
Cu3 O13 1.962(4)
Cu3 Cu9 2.8927(10)
Cu4 O18 1.903(3)
Cu4 O2 1.931(3)
Cu4 O7 1.948(4)
Cu4 O14 1.949(4)
Cu4 Cu10 2.9113(9)
Cu5 O8 1.855(4)
Cu5 O3 1.927(4)
Cu5 O15 1.970(5)
Cu5 O19 1.981(5)
Cu5 Cu11 2.8985(11)
Cu6 O8 1.865(4)
Cu6 O4 1.928(4)
Cu6 O16 1.970(5)
Cu6 O20 1.972(4)
Cu6 Cu12 2.9591(10)
Cu7 O3 1.920(4)
Cu7 O1 1.930(4)
Cu7 O24 1.954(4)
Cu7 O22 1.976(4)
Cu7 Cu13 2.8616(9)
Cu8 O2 1.901(4)
Cu8 O4 1.912(4)
Cu8 O27 1.933(4)
Cu8 O25 1.949(4)
Cu8 Cu14 2.8717(9)
Cu9 O17 1.923(4)
Cu9 O29 1.956(4)
Cu9 O1 1.959(4)
Cu9 O5 1.978(3)
Cu10 O18 1.906(4)
Cu10 O35 1.937(4)
Cu10 O6 1.959(3)
Cu10 O2 1.967(3)
Cu11 O19 1.881(5)
Cu11 O3 1.940(4)
Cu11 O31 1.947(4)
Cu11 O5 1.973(4)
Cu12 O20 1.901(4)
Cu12 O37 1.943(4)
Cu12 O4 1.950(4)
Cu12 O6 1.961(3)
Cu13 O21 1.907(4)
Cu13 O34 1.920(4)
Cu13 O23 1.921(4)
Cu13 O33 1.933(4)
Cu13 Cu15 2.9839(11)
Cu14 O28 1.919(4)
Cu14 O39 1.921(3)
Cu14 O40 1.921(4)
Cu14 O26 1.926(4)
Cu14 Cu16 2.9858(9)
Cu15 O32 1.926(4)
Cu15 O30 1.929(4)
Cu15 O33 1.941(4)
Cu15 O34 1.948(4)
Cu15 O5 2.345(3)
Cu16 O38 1.928(4)
Cu16 O36 1.929(4)
Cu16 O40 1.938(4)
Cu16 O39 1.949(4)
Cu16 O6 2.366(3)
O5 H5 0.7055
O6 H6 0.9145
O7 H7 0.9321
O8 H8 1.0576
O9 C6 1.173(9)
O10 C6 1.155(9)
O11 C1 1.236(7)
O12 C1 1.232(7)
O13 C16 1.262(7)
O14 C16 1.236(7)
O15 C11 1.269(7)
O16 C11 1.279(7)
O17 C65 1.446(7)
O18 C73 1.433(6)
O19 C61 1.386(8)
O20 C69 1.373(8)
O21 C26 1.260(7)
O22 C26 1.254(7)
O23 C21 1.251(7)
O24 C21 1.266(7)
O25 C36 1.259(6)
O26 C36 1.262(6)
O27 C31 1.241(7)
O28 C31 1.266(7)
O29 C46 1.266(6)
O30 C46 1.252(7)
O31 C41 1.244(7)
O32 C41 1.268(7)
O33 C81 1.436(6)
O34 C77' 1.412(17)
O34 C77 1.487(16)
O35 C56 1.270(6)
O36 C56 1.252(6)
O37 C51 1.249(7)
O38 C51 1.261(7)
O39 C89 1.434(6)
O40 C85 1.442(6)
C1 C2 1.531(9)
C2 C3' 1.504(19)
C2 C4 1.505(19)
C2 C4' 1.52(2)
C2 C5' 1.53(2)
C2 C5 1.559(16)
C2 C3 1.60(2)
C3 H3A 0.9800
C3 H3B 0.9800
C3 H3C 0.9800
C4 H4A 0.9800
C4 H4B 0.9800
C4 H4C 0.9800
C5 H5A 0.9800
C5 H5B 0.9800
C5 H5C 0.9800
C3' H3'A 0.9800
C3' H3'B 0.9800
C3' H3'C 0.9800
C4' H4'A 0.9800
C4' H4'B 0.9800
C4' H4'C 0.9800
C5' H5'A 0.9800
C5' H5'B 0.9800
C5' H5'C 0.9800
C6 C7 1.499(12)
C7 C8 1.477(13)
C7 C10 1.561(14)
C7 C9 1.594(14)
C8 H8A 0.9800
C8 H8B 0.9800
C8 H8C 0.9800
C9 H9A 0.9800
C9 H9B 0.9800
C9 H9C 0.9800
C10 H10A 0.9800
C10 H10B 0.9800
C10 H10C 0.9800
C11 C12 1.513(10)
C12 C13' 1.36(2)
C12 C14' 1.39(2)
C12 C15 1.424(17)
C12 C13 1.531(14)
C12 C14 1.639(18)
C12 C15' 1.75(3)
C13 H13A 0.9800
C13 H13B 0.9800
C13 H13C 0.9800
C14 H14A 0.9800
C14 H14B 0.9800
C14 H14C 0.9800
C15 H15A 0.9800
C15 H15B 0.9800
C15 H15C 0.9800
C13' H13D 0.9800
C13' H13E 0.9800
C13' H13F 0.9800
C14' H14D 0.9800
C14' H14E 0.9800
C14' H14F 0.9800
C15' H15D 0.9800
C15' H15E 0.9800
C15' H15F 0.9800
C16 C17 1.525(8)
C17 C20' 1.34(2)
C17 C19 1.415(16)
C17 C18' 1.491(17)
C17 C18 1.555(16)
C17 C20 1.703(16)
C17 C19' 1.78(2)
C18 H18A 0.9800
C18 H18B 0.9800
C18 H18C 0.9800
C19 H19A 0.9800
C19 H19B 0.9800
C19 H19C 0.9800
C20 H20A 0.9800
C20 H20B 0.9800
C20 H20C 0.9800
C18' H18D 0.9800
C18' H18E 0.9800
C18' H18F 0.9800
C19' H19D 0.9800
C19' H19E 0.9800
C19' H19F 0.9800
C20' H20D 0.9800
C20' H20E 0.9800
C20' H20F 0.9800
C21 C22 1.507(10)
C22 C24' 1.40(2)
C22 C25 1.424(19)
C22 C23' 1.48(2)
C22 C23 1.584(18)
C22 C24 1.72(2)
C22 C25' 1.749(16)
C23 H23A 0.9800
C23 H23B 0.9800
C23 H23C 0.9800
C24 H24A 0.9800
C24 H24B 0.9800
C24 H24C 0.9800
C25 H25A 0.9800
C25 H25B 0.9800
C25 H25C 0.9800
C23' H23D 0.9800
C23' H23E 0.9800
C23' H23F 0.9800
C24' H24D 0.9800
C24' H24E 0.9800
C24' H24F 0.9800
C25' H25D 0.9800
C25' H25E 0.9800
C25' H25F 0.9800
C26 C27 1.522(9)
C27 C28 1.32(2)
C27 C30' 1.478(15)
C27 C29 1.517(17)
C27 C29' 1.550(17)
C27 C28' 1.633(18)
C27 C30 1.641(16)
C28 H28A 0.9800
C28 H28B 0.9800
C28 H28C 0.9800
C29 H29A 0.9800
C29 H29B 0.9800
C29 H29C 0.9800
C30 H30A 0.9800
C30 H30B 0.9800
C30 H30C 0.9800
C28' H28D 0.9800
C28' H28E 0.9800
C28' H28F 0.9800
C29' H29D 0.9800
C29' H29E 0.9800
C29' H29F 0.9800
C30' H30D 0.9800
C30' H30E 0.9800
C30' H30F 0.9800
C31 C32 1.533(8)
C32 C34 1.512(9)
C32 C35 1.519(10)
C32 C33 1.529(10)
C33 H33A 0.9800
C33 H33B 0.9800
C33 H33C 0.9800
C34 H34A 0.9800
C34 H34B 0.9800
C34 H34C 0.9800
C35 H35A 0.9800
C35 H35B 0.9800
C35 H35C 0.9800
C36 C37 1.522(8)
C37 C40' 1.39(3)
C37 C38' 1.46(2)
C37 C39 1.509(13)
C37 C38 1.529(14)
C37 C39' 1.56(3)
C37 C40 1.642(13)
C38 H38A 0.9800
C38 H38B 0.9800
C38 H38C 0.9800
C39 H39A 0.9800
C39 H39B 0.9800
C39 H39C 0.9800
C40 H40A 0.9800
C40 H40B 0.9800
C40 H40C 0.9800
C38' H38D 0.9800
C38' H38E 0.9800
C38' H38F 0.9800
C39' H39D 0.9800
C39' H39E 0.9800
C39' H39F 0.9800
C40' H40D 0.9800
C40' H40E 0.9800
C40' H40F 0.9800
C41 C42 1.540(9)
C42 C45 1.28(2)
C42 C43' 1.390(18)
C42 C44 1.473(15)
C42 C43 1.63(2)
C42 C44' 1.654(19)
C42 C45' 1.83(2)
C43 H43A 0.9800
C43 H43B 0.9800
C43 H43C 0.9800
C44 C45 1.97(3)
C44 H44A 0.9800
C44 H44B 0.9800
C44 H44C 0.9800
C45 H45A 0.9800
C45 H45B 0.9800
C45 H45C 0.9800
C43' H43D 0.9800
C43' H43E 0.9800
C43' H43F 0.9800
C44' H44D 0.9800
C44' H44E 0.9800
C44' H44F 0.9800
C45' H45D 0.9800
C45' H45E 0.9800
C45' H45F 0.9800
C46 C47 1.550(9)
C47 C49' 1.447(18)
C47 C48' 1.464(18)
C47 C48 1.471(17)
C47 C50 1.485(18)
C47 C50' 1.59(2)
C47 C49 1.588(16)
C48 H48A 0.9800
C48 H48B 0.9800
C48 H48C 0.9800
C49 H49A 0.9800
C49 H49B 0.9800
C49 H49C 0.9800
C50 H50A 0.9800
C50 H50B 0.9800
C50 H50C 0.9800
C48' H48D 0.9800
C48' H48E 0.9800
C48' H48F 0.9800
C49' H49D 0.9800
C49' H49E 0.9800
C49' H49F 0.9800
C50' H50D 0.9800
C50' H50E 0.9800
C50' H50F 0.9800
C51 C52 1.527(8)
C52 C53' 1.390(15)
C52 C54 1.453(18)
C52 C55 1.47(2)
C52 C54' 1.56(2)
C52 C53 1.615(18)
C52 C55' 1.73(2)
C53 H53A 0.9800
C53 H53B 0.9800
C53 H53C 0.9800
C54 H54A 0.9800
C54 H54B 0.9800
C54 H54C 0.9800
C55 H55A 0.9800
C55 H55B 0.9800
C55 H55C 0.9800
C53' H53D 0.9800
C53' H53E 0.9800
C53' H53F 0.9800
C54' H54D 0.9800
C54' H54E 0.9800
C54' H54F 0.9800
C55' H55D 0.9800
C55' H55E 0.9800
C55' H55F 0.9800
C56 C57 1.522(8)
C57 C59' 1.47(2)
C57 C59 1.486(17)
C57 C60' 1.49(2)
C57 C58' 1.50(2)
C57 C60 1.508(14)
C57 C58 1.554(13)
C58 H58A 0.9800
C58 H58B 0.9800
C58 H58C 0.9800
C59 H59A 0.9800
C59 H59B 0.9800
C59 H59C 0.9800
C60 H60A 0.9800
C60 H60B 0.9800
C60 H60C 0.9800
C58' H58D 0.9800
C58' H58E 0.9800
C58' H58F 0.9800
C59' H59D 0.9800
C59' H59E 0.9800
C59' H59F 0.9800
C60' H60D 0.9800
C60' H60E 0.9800
C60' H60F 0.9800
C61 C62 1.534(11)
C61 H61A 0.9900
C61 H61B 0.9900
C62 C63 1.479(11)
C62 H62A 0.9900
C62 H62B 0.9900
C63 C64 1.51(5)
C63 C64' 1.529(19)
C63 H63A 0.9900
C63 H63B 0.9900
C63 H63C 0.9900
C63 H63D 0.9900
C64 H64A 0.9800
C64 H64B 0.9800
C64 H64C 0.9800
C64' H64D 0.9800
C64' H64E 0.9800
C64' H64F 0.9800
C65 C66 1.514(9)
C65 H65A 0.9900
C65 H65B 0.9900
C66 C67 1.553(10)
C66 H66A 0.9900
C66 H66B 0.9900
C67 C68 1.517(13)
C67 H67A 0.9900
C67 H67B 0.9900
C68 H68A 0.9800
C68 H68B 0.9800
C68 H68C 0.9800
C69 C70 1.624(11)
C69 H69A 0.9900
C69 H69B 0.9900
C70 C71 1.378(11)
C70 H70A 0.9900
C70 H70B 0.9900
C71 C72 1.590(14)
C71 H71A 0.9900
C71 H71B 0.9900
C72 H72A 0.9800
C72 H72B 0.9800
C72 H72C 0.9800
C73 C74 1.523(8)
C73 H73A 0.9900
C73 H73B 0.9900
C74 C75 1.498(8)
C74 H74A 0.9900
C74 H74B 0.9900
C75 C76 1.519(10)
C75 H75A 0.9900
C75 H75B 0.9900
C76 H76A 0.9800
C76 H76B 0.9800
C76 H76C 0.9800
C77 C78 1.519(12)
C77 H77A 0.9900
C77 H77B 0.9900
C78 C79 1.440(15)
C78 H78A 0.9900
C78 H78B 0.9900
C79 C80 1.506(16)
C79 H79A 0.9900
C79 H79B 0.9900
C80 H80A 0.9800
C80 H80B 0.9800
C80 H80C 0.9800
C77' C78' 1.544(13)
C77' H77C 0.9900
C77' H77D 0.9900
C78' C79' 1.523(15)
C78' H78C 0.9900
C78' H78D 0.9900
C79' C80' 1.448(18)
C79' H79C 0.9900
C79' H79D 0.9900
C80' H80D 0.9800
C80' H80E 0.9800
C80' H80F 0.9800
C81 C82 1.512(7)
C81 H81A 0.9900
C81 H81B 0.9900
C82 C83 1.523(8)
C82 H82A 0.9900
C82 H82B 0.9900
C83 C84 1.478(9)
C83 H83A 0.9900
C83 H83B 0.9900
C84 H84A 0.9800
C84 H84B 0.9800
C84 H84C 0.9800
C85 C86 1.507(8)
C85 H85A 0.9900
C85 H85B 0.9900
C86 C87 1.515(9)
C86 H86A 0.9900
C86 H86B 0.9900
C87 C88 1.502(13)
C87 H87A 0.9900
C87 H87B 0.9900
C88 H88A 0.9800
C88 H88B 0.9800
C88 H88C 0.9800
C89 C90 1.489(7)
C89 H89A 0.9900
C89 H89B 0.9900
C90 C91 1.491(10)
C90 H90A 0.9900
C90 H90B 0.9900
C91 C92 1.499(11)
C91 H91A 0.9900
C91 H91B 0.9900
C92 H92A 0.9800
C92 H92B 0.9800
C92 H92C 0.9800
O41 C93 1.420(10)
O41 H41 0.8400
C93 C94 1.410(11)
C93 H93A 0.9900
C93 H93B 0.9900
C94 C95 1.546(12)
C94 H94A 0.9900
C94 H94B 0.9900
C95 C96 1.439(13)
C95 H95A 0.9900
C95 H95B 0.9900
C96 H96A 0.9800
C96 H96B 0.9800
C96 H96C 0.9800
